data_7029917
loop_
_publ_author_name
'Langley, Stuart K.'
'Helliwell, Madeleine'
'Teat, Simon J.'
'Winpenny, Richard E. P.'

_publ_section_title
;
 Synthesis and characterisation of cobalt(II) phosphonate cage complexes
 utilizing carboxylates and pyridonates as co-ligands.
;
_journal_issue 41
_journal_name_full 'Dalton transactions (Cambridge, England : 2003)'
_journal_page_first 12807
_journal_page_last 12817
_journal_paper_doi 10.1039/c2dt31612a
_journal_volume 41
_journal_year 2012
_chemical_formula_sum 'C86 H107.5 Cl9 Co9 N9.5 O26.5 P'
_chemical_formula_weight 2578.71
_chemical_name_systematic
;
?
;
_space_group_IT_number 14
_symmetry_cell_setting monoclinic
_symmetry_space_group_name_Hall '-P 2yn'
_symmetry_space_group_name_H-M 'P 1 21/n 1'
_atom_sites_solution_hydrogens geom
_atom_sites_solution_primary direct
_atom_sites_solution_secondary difmap
_audit_creation_date '9 November 2005'
_audit_creation_method SHELXL-97
_cell_angle_alpha 90.00
_cell_angle_beta 98.723(2)
_cell_angle_gamma 90.00
_cell_formula_units_Z 4
_cell_length_a 21.0264(18)
_cell_length_b 21.4254(19)
_cell_length_c 23.533(2)
_cell_measurement_reflns_used 7159
_cell_measurement_temperature 100(2)
_cell_measurement_theta_max 26.382
_cell_measurement_theta_min 2.251
_cell_volume 10479.0(16)
_computing_cell_refinement 'Bruker SMART'
_computing_data_collection 'Bruker SMART'
_computing_data_reduction 'Bruker SMART'
_computing_molecular_graphics x-seed
_computing_publication_material CIFTAB
_computing_structure_refinement 'SHELXL-97 (Sheldrick, 1997)'
_computing_structure_solution 'SHELXS-97 (Sheldrick, 1990)'
_diffrn_ambient_temperature 100(2)
_diffrn_measured_fraction_theta_full 0.991
_diffrn_measured_fraction_theta_max 0.991
_diffrn_measurement_device_type 'CCD area detector'
_diffrn_measurement_method 'phi and omega scans'
_diffrn_radiation_monochromator graphite
_diffrn_radiation_source 'fine-focus sealed tube'
_diffrn_radiation_type MoK\a
_diffrn_radiation_wavelength 0.71073
_diffrn_reflns_av_R_equivalents 0.0437
_diffrn_reflns_av_sigmaI/netI 0.0522
_diffrn_reflns_limit_h_max 26
_diffrn_reflns_limit_h_min -26
_diffrn_reflns_limit_k_max 26
_diffrn_reflns_limit_k_min -26
_diffrn_reflns_limit_l_max 29
_diffrn_reflns_limit_l_min -29
_diffrn_reflns_number 59710
_diffrn_reflns_theta_full 26.44
_diffrn_reflns_theta_max 26.44
_diffrn_reflns_theta_min 1.37
_exptl_absorpt_coefficient_mu 1.706
_exptl_absorpt_correction_T_max 0.843
_exptl_absorpt_correction_T_min 0.671
_exptl_absorpt_correction_type multi-scan
_exptl_absorpt_process_details SADABS
_exptl_crystal_colour purple
_exptl_crystal_density_diffrn 1.635
_exptl_crystal_density_method 'not measured'
_exptl_crystal_description plate
_exptl_crystal_F_000 5252
_exptl_crystal_size_max 0.3
_exptl_crystal_size_mid 0.2
_exptl_crystal_size_min 0.1
_refine_diff_density_max 0.578
_refine_diff_density_min -0.534
_refine_diff_density_rms 0.092
_refine_ls_extinction_method none
_refine_ls_goodness_of_fit_ref 1.015
_refine_ls_hydrogen_treatment mixed
_refine_ls_matrix_type full
_refine_ls_number_parameters 1384
_refine_ls_number_reflns 21402
_refine_ls_number_restraints 144
_refine_ls_restrained_S_all 1.104
_refine_ls_R_factor_all 0.0563
_refine_ls_R_factor_gt 0.0370
_refine_ls_shift/su_max 0.002
_refine_ls_shift/su_mean 0.000
_refine_ls_structure_factor_coef Fsqd
_refine_ls_weighting_details 'calc w=1/[\s^2^(Fo^2^)+(0.0452P)^2^+2.2004P] where P=(Fo^2^+2Fc^2^)/3'
_refine_ls_weighting_scheme calc
_refine_ls_wR_factor_gt 0.0840
_refine_ls_wR_factor_ref 0.0923
_reflns_number_gt 16402
_reflns_number_total 21402
_reflns_threshold_expression >2sigma(I)
_cod_data_source_file c2dt31612a.txt
_cod_data_source_block 11_repw169_revised
_cod_original_cell_volume 10479.1(16)
_cod_original_sg_symbol_H-M p2(1)/n
_cod_original_formula_sum 'C86 H107.50 Cl9 Co9 N9.50 O26.50 P'
_cod_database_code 7029917

loop_
_symmetry_equiv_pos_as_xyz
'x, y, z'
'-x+1/2, y+1/2, -z+1/2'
'-x, -y, -z'
'x-1/2, -y-1/2, z-1/2'

loop_
_atom_site_label
_atom_site_type_symbol
_atom_site_fract_x
_atom_site_fract_y
_atom_site_fract_z
_atom_site_U_iso_or_equiv
_atom_site_adp_type
_atom_site_occupancy
_atom_site_symmetry_multiplicity
_atom_site_calc_flag
_atom_site_refinement_flags
_atom_site_disorder_assembly
_atom_site_disorder_group
Co9 Co 0.242936(19) 0.789793(19) 0.630096(18) 0.01431(9) Uani 1 1 d . . .
Co3 Co 0.201920(19) 0.888314(19) 0.472494(18) 0.01446(9) Uani 1 1 d . . .
Co6 Co 0.165320(19) 0.599510(19) 0.491200(18) 0.01450(9) Uani 1 1 d . . .
Co4 Co 0.265487(19) 0.799058(19) 0.393485(18) 0.01453(9) Uani 1 1 d . . .
Co1 Co 0.099178(19) 0.692799(18) 0.570354(18) 0.01363(9) Uani 1 1 d . . .
Co7 Co 0.298901(19) 0.651726(19) 0.575706(18) 0.01519(9) Uani 1 1 d . . .
Co8 Co 0.34948(2) 0.795564(19) 0.527907(18) 0.01552(10) Uani 1 1 d . . .
Co2 Co 0.102702(19) 0.835248(19) 0.550619(18) 0.01424(9) Uani 1 1 d . . .
Co5 Co 0.260284(19) 0.653444(19) 0.415432(18) 0.01473(9) Uani 1 1 d . . .
Cl1 Cl 0.05719(4) 0.95195(4) 0.67417(4) 0.0291(2) Uani 1 1 d . . .
Cl2 Cl 0.24887(4) 0.87166(4) 0.78879(4) 0.0296(2) Uani 1 1 d . . .
Cl3 Cl 0.24865(4) 1.05920(4) 0.47851(4) 0.02746(19) Uani 1 1 d . . .
Cl4 Cl 0.38355(4) 0.49555(4) 0.65703(4) 0.0319(2) Uani 1 1 d . . .
Cl5 Cl 0.37782(4) 0.54542(4) 0.35536(4) 0.02639(19) Uani 1 1 d . . .
Cl6 Cl 0.19319(4) 0.42298(4) 0.54685(5) 0.0340(2) Uani 1 1 d . . .
Cl7 Cl 0.02572(4) 0.63231(4) 0.69706(4) 0.02494(18) Uani 1 1 d . . .
Cl8 Cl 0.41183(5) 0.86294(4) 0.31420(4) 0.0364(2) Uani 1 1 d . . .
Cl9 Cl 0.52704(4) 0.86574(5) 0.51499(5) 0.0357(2) Uani 1 1 d . . .
P1 P 0.14179(4) 0.74447(4) 0.44818(3) 0.01264(16) Uani 1 1 d . . .
O1 O 0.00684(10) 0.81735(10) 0.54312(10) 0.0188(5) Uani 1 1 d . . .
O2 O 0.00744(10) 0.71653(10) 0.56847(10) 0.0180(5) Uani 1 1 d . . .
O3 O 0.18750(9) 0.79808(9) 0.43964(9) 0.0145(4) Uani 1 1 d . . .
O4 O 0.11822(9) 0.75262(9) 0.50607(9) 0.0138(4) Uani 1 1 d . . .
O5 O 0.17801(9) 0.68242(9) 0.44746(9) 0.0137(4) Uani 1 1 d . . .
O6 O 0.07628(10) 0.61639(9) 0.51612(9) 0.0159(5) Uani 1 1 d . . .
O7 O 0.19762(10) 0.63912(9) 0.58086(9) 0.0154(5) Uani 1 1 d . . .
O8 O 0.10694(10) 0.89990(9) 0.48667(9) 0.0159(5) Uani 1 1 d . . .
O9 O 0.21073(10) 0.86313(9) 0.57000(9) 0.0168(5) Uani 1 1 d . . .
O10 O 0.36194(10) 0.86347(10) 0.58810(10) 0.0202(5) Uani 1 1 d . . .
O11 O 0.32513(10) 0.83024(10) 0.66711(9) 0.0193(5) Uani 1 1 d . . .
O12 O 0.29582(10) 0.85946(9) 0.46158(9) 0.0159(5) Uani 1 1 d . . .
O13 O 0.32897(10) 0.73521(10) 0.45188(9) 0.0158(5) Uani 1 1 d . . .
O14 O 0.38773(10) 0.65306(10) 0.55387(10) 0.0207(5) Uani 1 1 d . . .
O15 O 0.42813(10) 0.74924(10) 0.56498(10) 0.0209(5) Uani 1 1 d . . .
O16 O 0.24779(10) 0.71647(10) 0.34735(9) 0.0167(5) Uani 1 1 d . . .
O17 O 0.26438(10) 0.60171(9) 0.49288(9) 0.0156(5) Uani 1 1 d . . .
O18 O 0.21802(10) 0.58496(10) 0.36654(9) 0.0189(5) Uani 1 1 d . . .
O19 O 0.14114(10) 0.55264(10) 0.41585(10) 0.0195(5) Uani 1 1 d . . .
O20 O 0.13517(10) 0.77499(9) 0.61665(9) 0.0145(4) Uani 1 1 d . . .
O21 O 0.25508(10) 0.71750(10) 0.68545(9) 0.0183(5) Uani 1 1 d . . .
O22 O 0.33108(10) 0.65480(10) 0.66074(9) 0.0190(5) Uani 1 1 d . . .
O23 O 0.18247(10) 0.93114(10) 0.39711(10) 0.0204(5) Uani 1 1 d . . .
O24 O 0.21906(10) 0.86186(10) 0.33883(10) 0.0201(5) Uani 1 1 d . . .
O25 O 0.27714(10) 0.74626(10) 0.56094(9) 0.0151(4) Uani 1 1 d D . .
N1 N 0.23240(12) 0.95644(11) 0.53438(11) 0.0161(5) Uani 1 1 d . . .
N2 N 0.40278(12) 0.86872(12) 0.48206(11) 0.0187(6) Uani 1 1 d . . .
N3 N 0.32590(12) 0.77886(12) 0.32706(11) 0.0183(6) Uani 1 1 d . . .
N4 N 0.35970(12) 0.64848(12) 0.41035(11) 0.0161(6) Uani 1 1 d . . .
N5 N 0.31972(12) 0.54653(12) 0.56467(12) 0.0180(6) Uani 1 1 d . . .
N6 N 0.12379(12) 0.52395(11) 0.53327(11) 0.0166(6) Uani 1 1 d . . .
N7 N 0.12411(12) 0.63306(11) 0.64037(11) 0.0148(5) Uani 1 1 d . . .
N8 N 0.18099(12) 0.82052(12) 0.69873(11) 0.0163(6) Uani 1 1 d . . .
N9 N 0.08228(12) 0.93166(12) 0.57079(11) 0.0162(6) Uani 1 1 d . . .
C1 C 0.24437(15) 1.01740(15) 0.54083(14) 0.0198(7) Uani 1 1 d . . .
C2 C 0.25197(16) 1.04726(15) 0.59271(15) 0.0240(8) Uani 1 1 d . . .
H2 H 0.2600 1.0899 0.5954 0.029 Uiso 1 1 calc R . .
C3 C 0.24724(16) 1.01188(15) 0.64108(15) 0.0232(7) Uani 1 1 d . . .
H3 H 0.2525 1.0308 0.6771 0.028 Uiso 1 1 calc R . .
C4 C 0.23468(15) 0.94859(15) 0.63625(14) 0.0197(7) Uani 1 1 d . . .
H4 H 0.2316 0.9245 0.6686 0.024 Uiso 1 1 calc R . .
C5 C 0.22680(14) 0.92181(14) 0.58182(14) 0.0156(6) Uani 1 1 d . . .
C6 C 0.06410(15) 0.97583(15) 0.60467(14) 0.0184(7) Uani 1 1 d . . .
C7 C 0.05218(15) 1.03642(15) 0.58845(15) 0.0211(7) Uani 1 1 d . . .
H7 H 0.0385 1.0656 0.6133 0.025 Uiso 1 1 calc R . .
C8 C 0.06151(15) 1.05250(15) 0.53268(15) 0.0217(7) Uani 1 1 d . . .
H8 H 0.0538 1.0932 0.5198 0.026 Uiso 1 1 calc R . .
C9 C 0.08192(14) 1.00886(15) 0.49674(15) 0.0191(7) Uani 1 1 d . . .
H9 H 0.0897 1.0196 0.4601 0.023 Uiso 1 1 calc R . .
C10 C 0.09067(14) 0.94781(14) 0.51704(13) 0.0156(6) Uani 1 1 d . . .
C11 C 0.18715(15) 0.90926(15) 0.34840(14) 0.0190(7) Uani 1 1 d . . .
C12 C 0.1642(2) 0.91593(17) 0.24102(16) 0.0363(10) Uani 1 1 d . . .
H12A H 0.1490 0.8736 0.2390 0.055 Uiso 1 1 calc R . .
H12B H 0.2096 0.9164 0.2396 0.055 Uiso 1 1 calc R . .
H12C H 0.1421 0.9392 0.2091 0.055 Uiso 1 1 calc R . .
C13 C 0.15132(16) 0.94527(16) 0.29689(15) 0.0241(8) Uani 1 1 d . . .
C14 C 0.1743(2) 1.01345(16) 0.30235(16) 0.0343(9) Uani 1 1 d . . .
H14A H 0.1538 1.0369 0.2699 0.051 Uiso 1 1 calc R . .
H14B H 0.2201 1.0148 0.3035 0.051 Uiso 1 1 calc R . .
H14C H 0.1633 1.0312 0.3371 0.051 Uiso 1 1 calc R . .
C15 C 0.07926(18) 0.9430(2) 0.2997(2) 0.0470(12) Uani 1 1 d . . .
H15A H 0.0564 0.9658 0.2679 0.071 Uiso 1 1 calc R . .
H15B H 0.0711 0.9613 0.3351 0.071 Uiso 1 1 calc R . .
H15C H 0.0650 0.9004 0.2979 0.071 Uiso 1 1 calc R . .
C16 C 0.34775(15) 0.89414(15) 0.45556(14) 0.0178(7) Uani 1 1 d . . .
C17 C 0.34542(16) 0.94963(15) 0.42523(15) 0.0242(8) Uani 1 1 d . . .
H17 H 0.3065 0.9663 0.4077 0.029 Uiso 1 1 calc R . .
C18 C 0.40331(18) 0.97950(17) 0.42190(16) 0.0305(8) Uani 1 1 d . . .
H18 H 0.4037 1.0168 0.4018 0.037 Uiso 1 1 calc R . .
C19 C 0.46087(17) 0.95344(17) 0.44876(16) 0.0293(8) Uani 1 1 d . . .
H19 H 0.5003 0.9723 0.4466 0.035 Uiso 1 1 calc R . .
C20 C 0.45701(16) 0.89917(16) 0.47839(15) 0.0244(8) Uani 1 1 d . . .
C21 C 0.37227(16) 0.79300(16) 0.29641(15) 0.0242(8) Uani 1 1 d . . .
C22 C 0.38928(18) 0.75610(17) 0.25339(16) 0.0310(9) Uani 1 1 d . . .
H22 H 0.4213 0.7682 0.2324 0.037 Uiso 1 1 calc R . .
C23 C 0.35668(19) 0.70009(18) 0.24261(16) 0.0335(9) Uani 1 1 d . . .
H23 H 0.3673 0.6734 0.2144 0.040 Uiso 1 1 calc R . .
C24 C 0.30859(16) 0.68381(16) 0.27357(15) 0.0254(8) Uani 1 1 d . . .
H24 H 0.2868 0.6462 0.2668 0.030 Uiso 1 1 calc R . .
C25 C 0.29338(15) 0.72504(15) 0.31532(14) 0.0190(7) Uani 1 1 d . . .
C26 C 0.43958(15) 0.72762(15) 0.43503(14) 0.0208(7) Uani 1 1 d . . .
H26 H 0.4513 0.7661 0.4517 0.025 Uiso 1 1 calc R . .
C27 C 0.37689(14) 0.70467(14) 0.43339(13) 0.0163(6) Uani 1 1 d . . .
C28 C 0.48317(16) 0.69211(16) 0.41152(15) 0.0244(8) Uani 1 1 d . . .
H28 H 0.5248 0.7069 0.4118 0.029 Uiso 1 1 calc R . .
C29 C 0.46589(16) 0.63416(16) 0.38721(15) 0.0242(8) Uani 1 1 d . . .
H29 H 0.4950 0.6095 0.3713 0.029 Uiso 1 1 calc R . .
C30 C 0.40350(15) 0.61536(15) 0.38794(14) 0.0183(7) Uani 1 1 d . . .
C31 C 0.43352(15) 0.69067(15) 0.56764(14) 0.0193(7) Uani 1 1 d . . .
C32 C 0.49913(16) 0.66265(17) 0.59096(17) 0.0282(8) Uani 1 1 d . . .
C33 C 0.50569(18) 0.59754(19) 0.5661(2) 0.0434(11) Uani 1 1 d . . .
H33A H 0.4698 0.5723 0.5726 0.065 Uiso 1 1 calc R . .
H33B H 0.5449 0.5787 0.5844 0.065 Uiso 1 1 calc R . .
H33C H 0.5065 0.6007 0.5255 0.065 Uiso 1 1 calc R . .
C34 C 0.50132(18) 0.6587(2) 0.65613(18) 0.0398(10) Uani 1 1 d . . .
H34A H 0.4987 0.6999 0.6716 0.060 Uiso 1 1 calc R . .
H34B H 0.5409 0.6394 0.6731 0.060 Uiso 1 1 calc R . .
H34C H 0.4657 0.6342 0.6646 0.060 Uiso 1 1 calc R . .
C35 C 0.55353(16) 0.7045(2) 0.57654(19) 0.0389(10) Uani 1 1 d . . .
H35A H 0.5501 0.7088 0.5356 0.058 Uiso 1 1 calc R . .
H35B H 0.5943 0.6860 0.5914 0.058 Uiso 1 1 calc R . .
H35C H 0.5504 0.7448 0.5936 0.058 Uiso 1 1 calc R . .
C36 C 0.29726(14) 0.54894(14) 0.50833(14) 0.0174(7) Uani 1 1 d . . .
C37 C 0.30666(15) 0.50150(15) 0.47053(15) 0.0231(7) Uani 1 1 d . . .
H37 H 0.2892 0.5040 0.4318 0.028 Uiso 1 1 calc R . .
C38 C 0.34235(17) 0.45076(16) 0.49164(16) 0.0283(8) Uani 1 1 d . . .
H38 H 0.3498 0.4185 0.4670 0.034 Uiso 1 1 calc R . .
C39 C 0.36735(16) 0.44737(16) 0.54964(16) 0.0269(8) Uani 1 1 d . . .
H39 H 0.3918 0.4134 0.5648 0.032 Uiso 1 1 calc R . .
C40 C 0.35430(16) 0.49673(15) 0.58392(15) 0.0229(7) Uani 1 1 d . . .
C41 C 0.07165(15) 0.55975(14) 0.53758(13) 0.0172(7) Uani 1 1 d . . .
C42 C 0.01954(16) 0.53718(16) 0.56200(14) 0.0219(7) Uani 1 1 d . . .
H42 H -0.0153 0.5627 0.5658 0.026 Uiso 1 1 calc R . .
C43 C 0.02134(17) 0.47642(16) 0.58007(15) 0.0257(8) Uani 1 1 d . . .
H43 H -0.0133 0.4599 0.5954 0.031 Uiso 1 1 calc R . .
C44 C 0.07459(17) 0.43905(15) 0.57568(15) 0.0250(8) Uani 1 1 d . . .
H44 H 0.0765 0.3978 0.5881 0.030 Uiso 1 1 calc R . .
C45 C 0.12400(16) 0.46553(15) 0.55243(15) 0.0209(7) Uani 1 1 d . . .
C46 C 0.18015(14) 0.61148(14) 0.62644(13) 0.0156(6) Uani 1 1 d . . .
C47 C 0.21356(15) 0.56263(14) 0.65720(14) 0.0185(7) Uani 1 1 d . . .
H47 H 0.2522 0.5480 0.6475 0.022 Uiso 1 1 calc R . .
C48 C 0.18789(16) 0.53686(15) 0.70196(14) 0.0210(7) Uani 1 1 d . . .
H48 H 0.2093 0.5041 0.7227 0.025 Uiso 1 1 calc R . .
C49 C 0.13006(16) 0.55892(15) 0.71697(14) 0.0210(7) Uani 1 1 d . . .
H49 H 0.1126 0.5422 0.7477 0.025 Uiso 1 1 calc R . .
C50 C 0.10044(15) 0.60650(15) 0.68408(14) 0.0183(7) Uani 1 1 d . . .
C51 C 0.12805(15) 0.79331(14) 0.66996(13) 0.0159(6) Uani 1 1 d . . .
C52 C 0.17877(15) 0.83847(14) 0.75228(14) 0.0195(7) Uani 1 1 d . . .
C53 C 0.12660(17) 0.83254(15) 0.78018(15) 0.0240(8) Uani 1 1 d . . .
H53 H 0.1277 0.8462 0.8178 0.029 Uiso 1 1 calc R . .
C54 C 0.07166(16) 0.80506(16) 0.74953(15) 0.0246(8) Uani 1 1 d . . .
H54 H 0.0349 0.8001 0.7667 0.030 Uiso 1 1 calc R . .
C55 C 0.07192(15) 0.78518(15) 0.69361(14) 0.0196(7) Uani 1 1 d . . .
H55 H 0.0357 0.7669 0.6725 0.024 Uiso 1 1 calc R . .
C56 C 0.30275(15) 0.68127(14) 0.69735(14) 0.0175(7) Uani 1 1 d . . .
C57 C 0.32773(16) 0.67094(15) 0.76117(14) 0.0212(7) Uani 1 1 d . . .
C58 C 0.37524(18) 0.72439(18) 0.77922(16) 0.0324(9) Uani 1 1 d . . .
H58A H 0.3906 0.7216 0.8197 0.049 Uiso 1 1 calc R . .
H58B H 0.3539 0.7637 0.7709 0.049 Uiso 1 1 calc R . .
H58C H 0.4109 0.7213 0.7583 0.049 Uiso 1 1 calc R . .
C59 C 0.27231(17) 0.67467(16) 0.79630(15) 0.0264(8) Uani 1 1 d . . .
H59A H 0.2414 0.6426 0.7838 0.040 Uiso 1 1 calc R . .
H59B H 0.2520 0.7148 0.7908 0.040 Uiso 1 1 calc R . .
H59C H 0.2887 0.6689 0.8363 0.040 Uiso 1 1 calc R . .
C60 C 0.36216(18) 0.60833(17) 0.77076(16) 0.0311(9) Uani 1 1 d . . .
H60A H 0.3334 0.5754 0.7559 0.047 Uiso 1 1 calc R . .
H60B H 0.3756 0.6020 0.8112 0.047 Uiso 1 1 calc R . .
H60C H 0.3991 0.6081 0.7513 0.047 Uiso 1 1 calc R . .
C61 C 0.16996(15) 0.55145(14) 0.37263(14) 0.0175(7) Uani 1 1 d . . .
C62 C 0.14578(15) 0.50588(15) 0.32401(15) 0.0219(7) Uani 1 1 d . . .
C63 C 0.0779(2) 0.5224(3) 0.2984(2) 0.0654(16) Uani 1 1 d . . .
H63A H 0.0644 0.4962 0.2657 0.098 Uiso 1 1 calc R . .
H63B H 0.0762 0.5653 0.2867 0.098 Uiso 1 1 calc R . .
H63C H 0.0500 0.5160 0.3266 0.098 Uiso 1 1 calc R . .
C64 C 0.1876(2) 0.5087(3) 0.2780(2) 0.0732(19) Uani 1 1 d . . .
H64A H 0.1756 0.4760 0.2505 0.110 Uiso 1 1 calc R . .
H64B H 0.2318 0.5035 0.2949 0.110 Uiso 1 1 calc R . .
H64C H 0.1823 0.5484 0.2590 0.110 Uiso 1 1 calc R . .
C65 C 0.1465(3) 0.4411(2) 0.3498(2) 0.090(2) Uani 1 1 d . . .
H65A H 0.1215 0.4410 0.3807 0.135 Uiso 1 1 calc R . .
H65B H 0.1900 0.4294 0.3642 0.135 Uiso 1 1 calc R . .
H65C H 0.1284 0.4119 0.3208 0.135 Uiso 1 1 calc R . .
C66 C 0.02806(15) 0.69086(15) 0.39907(15) 0.0219(7) Uani 1 1 d . . .
H66A H 0.0144 0.6941 0.4361 0.033 Uiso 1 1 calc R . .
H66B H 0.0506 0.6522 0.3968 0.033 Uiso 1 1 calc R . .
H66C H -0.0088 0.6921 0.3695 0.033 Uiso 1 1 calc R . .
C67 C 0.09569(15) 0.73887(16) 0.33239(14) 0.0215(7) Uani 1 1 d . . .
H67A H 0.0591 0.7383 0.3025 0.032 Uiso 1 1 calc R . .
H67B H 0.1194 0.7007 0.3314 0.032 Uiso 1 1 calc R . .
H67C H 0.1229 0.7735 0.3266 0.032 Uiso 1 1 calc R . .
C68 C 0.07281(14) 0.74532(14) 0.39088(13) 0.0153(6) Uani 1 1 d . . .
C69 C 0.03658(15) 0.80727(15) 0.39339(15) 0.0207(7) Uani 1 1 d . . .
H69A H 0.0657 0.8414 0.3913 0.031 Uiso 1 1 calc R . .
H69B H 0.0193 0.8096 0.4288 0.031 Uiso 1 1 calc R . .
H69C H 0.0021 0.8095 0.3616 0.031 Uiso 1 1 calc R . .
C70 C -0.02064(15) 0.76688(15) 0.55351(14) 0.0174(7) Uani 1 1 d . . .
C71 C -0.09442(15) 0.76758(17) 0.54797(17) 0.0290(9) Uani 1 1 d . . .
C72 C -0.11466(19) 0.8241(2) 0.5803(2) 0.0483(12) Uani 1 1 d . . .
H72A H -0.1033 0.8616 0.5619 0.072 Uiso 1 1 calc R . .
H72B H -0.0931 0.8232 0.6192 0.072 Uiso 1 1 calc R . .
H72C H -0.1604 0.8231 0.5800 0.072 Uiso 1 1 calc R . .
C73 C -0.12135(18) 0.7724(2) 0.48420(19) 0.0437(11) Uani 1 1 d . . .
H73A H -0.1082 0.7366 0.4644 0.066 Uiso 1 1 calc R . .
H73B H -0.1053 0.8096 0.4686 0.066 Uiso 1 1 calc R . .
H73C H -0.1675 0.7741 0.4795 0.066 Uiso 1 1 calc R . .
C74 C -0.11826(18) 0.7082(2) 0.5730(2) 0.0597(16) Uani 1 1 d . . .
H74A H -0.1644 0.7091 0.5690 0.089 Uiso 1 1 calc R . .
H74B H -0.1006 0.7054 0.6131 0.089 Uiso 1 1 calc R . .
H74C H -0.1048 0.6727 0.5530 0.089 Uiso 1 1 calc R . .
C75 C 0.36437(15) 0.85969(14) 0.64159(14) 0.0171(7) Uani 1 1 d . . .
C76 C 0.42054(15) 0.89348(16) 0.67905(15) 0.0230(7) Uani 1 1 d . . .
C77 C 0.48014(17) 0.8511(2) 0.67971(18) 0.0407(11) Uani 1 1 d . . .
H77A H 0.5167 0.8703 0.7025 0.061 Uiso 1 1 calc R . .
H77B H 0.4887 0.8454 0.6411 0.061 Uiso 1 1 calc R . .
H77C H 0.4721 0.8113 0.6960 0.061 Uiso 1 1 calc R . .
C78 C 0.43214(19) 0.95617(18) 0.65127(18) 0.0393(10) Uani 1 1 d . . .
H78A H 0.3943 0.9816 0.6493 0.059 Uiso 1 1 calc R . .
H78B H 0.4417 0.9492 0.6132 0.059 Uiso 1 1 calc R . .
H78C H 0.4677 0.9770 0.6739 0.059 Uiso 1 1 calc R . .
C79 C 0.40724(16) 0.90303(16) 0.73996(15) 0.0269(8) Uani 1 1 d . . .
H79A H 0.3675 0.9253 0.7392 0.040 Uiso 1 1 calc R . .
H79B H 0.4417 0.9266 0.7613 0.040 Uiso 1 1 calc R . .
H79C H 0.4041 0.8632 0.7580 0.040 Uiso 1 1 calc R . .
O2S O 0.6185(3) 0.7676(3) 0.3971(3) 0.0448(19) Uani 0.522(7) 1 d PDU A 5
C5S C 0.6911(5) 0.7212(5) 0.4764(4) 0.055(3) Uani 0.522(7) 1 d PDU A 5
H5S1 H 0.6739 0.7330 0.5115 0.083 Uiso 0.52 1 d P A 5
H5S2 H 0.7345 0.7160 0.4832 0.083 Uiso 0.52 1 d P A 5
H5S3 H 0.6674 0.6867 0.4594 0.083 Uiso 0.52 1 d P A 5
C6S C 0.6751(4) 0.7776(4) 0.4356(4) 0.056(3) Uani 0.522(7) 1 d PDU A 5
H6S1 H 0.6704 0.8147 0.4581 0.067 Uiso 0.522(7) 1 calc PR A 5
H6S2 H 0.7105 0.7845 0.4142 0.067 Uiso 0.522(7) 1 calc PR A 5
C8S C 0.5822(5) 0.8750(4) 0.3725(4) 0.051(3) Uani 0.522(7) 1 d PDU A 5
H8S1 H 0.5472 0.8692 0.3938 0.077 Uiso 0.522(7) 1 calc PR A 5
H8S2 H 0.5683 0.9003 0.3393 0.077 Uiso 0.522(7) 1 calc PR A 5
H8S3 H 0.6172 0.8954 0.3964 0.077 Uiso 0.522(7) 1 calc PR A 5
C7S C 0.6039(5) 0.8138(4) 0.3541(4) 0.050(3) Uani 0.522(7) 1 d PDU A 5
H7S1 H 0.5708 0.7974 0.3248 0.060 Uiso 0.522(7) 1 calc PR A 5
H7S2 H 0.6420 0.8204 0.3362 0.060 Uiso 0.522(7) 1 calc PR A 5
O2T O 0.6351(4) 0.7452(4) 0.4093(5) 0.066(3) Uani 0.478(7) 1 d PDU A 6
C5T C 0.7009(9) 0.7363(10) 0.5041(5) 0.121(6) Uani 0.478(7) 1 d PDU A 6
H5T1 H 0.7097 0.7814 0.5051 0.181 Uiso 0.48 1 d P A 6
H5T2 H 0.7388 0.7164 0.5254 0.181 Uiso 0.48 1 d P A 6
H5T3 H 0.6652 0.7291 0.5241 0.181 Uiso 0.48 1 d P A 6
C6T C 0.6908(5) 0.7136(5) 0.4416(5) 0.071(4) Uani 0.478(7) 1 d PDU A 6
H6T1 H 0.7288 0.7224 0.4243 0.086 Uiso 0.478(7) 1 calc PR A 6
H6T2 H 0.6838 0.6688 0.4405 0.086 Uiso 0.478(7) 1 calc PR A 6
C7T C 0.6402(4) 0.8099(4) 0.3992(5) 0.055(3) Uani 0.478(7) 1 d PDU A 6
H7T1 H 0.6772 0.8173 0.3800 0.066 Uiso 0.478(7) 1 calc PR A 6
H7T2 H 0.6475 0.8315 0.4358 0.066 Uiso 0.478(7) 1 calc PR A 6
C8T C 0.5806(6) 0.8373(6) 0.3627(6) 0.076(4) Uani 0.478(7) 1 d PDU A 6
H8T1 H 0.5654 0.8090 0.3320 0.115 Uiso 0.478(7) 1 calc PR A 6
H8T2 H 0.5913 0.8766 0.3470 0.115 Uiso 0.478(7) 1 calc PR A 6
H8T3 H 0.5476 0.8435 0.3862 0.115 Uiso 0.478(7) 1 calc PR A 6
C9S C 0.1575(8) 0.6793(10) 0.1816(9) 0.074(7) Uani 0.50 1 d P B 2
H9S1 H 0.1136 0.6947 0.1754 0.089 Uiso 0.50 1 calc PR B 2
H9S2 H 0.1719 0.6741 0.2225 0.089 Uiso 0.50 1 calc PR B 2
C1S C 0.1650(6) 0.6183(6) 0.1472(6) 0.067(4) Uani 0.50 1 d P B 2
H1S1 H 0.1535 0.6263 0.1068 0.100 Uiso 0.50 1 calc PR B 2
H1S2 H 0.1374 0.5866 0.1588 0.100 Uiso 0.50 1 calc PR B 2
H1S3 H 0.2089 0.6044 0.1549 0.100 Uiso 0.50 1 calc PR B 2
O26 O 0.1997(4) 0.7183(4) 0.1553(3) 0.071(2) Uani 0.50 1 d P B 2
C80 C 0.2000(5) 0.7801(5) 0.1802(5) 0.061(3) Uani 0.50 1 d P B 2
H80A H 0.2183 0.7788 0.2205 0.073 Uiso 0.50 1 calc PR B 2
H80B H 0.1565 0.7962 0.1769 0.073 Uiso 0.50 1 calc PR B 2
C81 C 0.2404(6) 0.8213(6) 0.1472(6) 0.086(4) Uani 0.50 1 d P B 2
H81A H 0.2830 0.8042 0.1498 0.129 Uiso 0.50 1 calc PR B 2
H81B H 0.2429 0.8625 0.1634 0.129 Uiso 0.50 1 calc PR B 2
H81C H 0.2210 0.8234 0.1076 0.129 Uiso 0.50 1 calc PR B 2
C82 C 0.1553(6) 0.7149(6) 0.2033(5) 0.048(3) Uani 0.50 1 d P C 1
H82A H 0.1876 0.7468 0.2103 0.072 Uiso 0.50 1 calc PR C 1
H82B H 0.1511 0.6944 0.2388 0.072 Uiso 0.50 1 calc PR C 1
H82C H 0.1149 0.7335 0.1875 0.072 Uiso 0.50 1 calc PR C 1
N82 N 0.1923(8) 0.6375(9) 0.1281(7) 0.121(6) Uani 0.50 1 d PU C 1
C83 C 0.1743(7) 0.6687(8) 0.1620(7) 0.041(3) Uani 0.50 1 d P C 1
H7A H 0.2447(12) 0.7447(18) 0.5319(11) 0.043(12) Uiso 1 1 d D . .

loop_
_atom_site_aniso_label
_atom_site_aniso_U_11
_atom_site_aniso_U_22
_atom_site_aniso_U_33
_atom_site_aniso_U_23
_atom_site_aniso_U_13
_atom_site_aniso_U_12
Co9 0.0111(2) 0.0157(2) 0.0151(2) 0.00102(16) -0.00127(17) -0.00035(16)
Co3 0.0134(2) 0.0135(2) 0.0161(2) 0.00037(16) 0.00102(17) -0.00127(16)
Co6 0.0107(2) 0.0141(2) 0.0186(2) 0.00171(16) 0.00194(17) -0.00016(16)
Co4 0.0119(2) 0.0159(2) 0.0153(2) 0.00046(16) 0.00058(17) -0.00145(16)
Co1 0.0121(2) 0.0128(2) 0.0157(2) 0.00138(16) 0.00100(17) 0.00027(16)
Co7 0.0111(2) 0.0164(2) 0.0172(2) 0.00102(17) -0.00069(17) 0.00041(17)
Co8 0.0119(2) 0.0176(2) 0.0163(2) -0.00019(17) -0.00038(17) -0.00181(17)
Co2 0.0132(2) 0.0129(2) 0.0161(2) 0.00184(16) 0.00068(17) 0.00081(16)
Co5 0.0113(2) 0.0158(2) 0.0169(2) -0.00020(16) 0.00166(17) -0.00107(16)
Cl1 0.0391(5) 0.0271(5) 0.0217(4) -0.0001(3) 0.0066(4) 0.0074(4)
Cl2 0.0287(5) 0.0348(5) 0.0229(4) -0.0057(4) -0.0033(4) -0.0094(4)
Cl3 0.0376(5) 0.0185(4) 0.0268(5) 0.0051(3) 0.0063(4) -0.0032(4)
Cl4 0.0314(5) 0.0330(5) 0.0280(5) 0.0076(4) -0.0062(4) 0.0087(4)
Cl5 0.0241(4) 0.0248(4) 0.0303(5) -0.0103(3) 0.0045(4) -0.0001(3)
Cl6 0.0273(5) 0.0203(4) 0.0543(6) 0.0069(4) 0.0062(4) 0.0050(4)
Cl7 0.0217(4) 0.0249(4) 0.0307(5) 0.0045(3) 0.0119(4) 0.0037(3)
Cl8 0.0301(5) 0.0377(5) 0.0436(6) 0.0043(4) 0.0121(4) -0.0116(4)
Cl9 0.0150(4) 0.0417(6) 0.0478(6) -0.0030(4) -0.0034(4) -0.0056(4)
P1 0.0099(4) 0.0130(4) 0.0143(4) 0.0008(3) -0.0005(3) -0.0007(3)
O1 0.0162(11) 0.0139(11) 0.0260(13) 0.0036(9) 0.0025(10) 0.0002(9)
O2 0.0114(11) 0.0165(11) 0.0259(13) 0.0026(9) 0.0026(9) 0.0009(9)
O3 0.0123(10) 0.0155(11) 0.0156(11) -0.0007(8) 0.0014(9) -0.0020(8)
O4 0.0120(10) 0.0140(11) 0.0146(11) 0.0016(8) -0.0009(8) 0.0007(8)
O5 0.0110(10) 0.0135(11) 0.0164(11) 0.0013(8) 0.0011(9) -0.0006(8)
O6 0.0123(10) 0.0151(11) 0.0197(12) 0.0003(9) 0.0009(9) -0.0014(9)
O7 0.0117(11) 0.0169(11) 0.0172(11) 0.0013(9) 0.0010(9) -0.0018(9)
O8 0.0134(11) 0.0142(11) 0.0195(12) -0.0006(9) 0.0007(9) -0.0007(9)
O9 0.0149(11) 0.0137(11) 0.0208(12) -0.0003(9) -0.0006(9) -0.0005(9)
O10 0.0196(12) 0.0218(12) 0.0187(12) -0.0035(9) 0.0017(10) -0.0052(9)
O11 0.0148(11) 0.0229(12) 0.0190(12) -0.0001(9) -0.0013(9) -0.0048(9)
O12 0.0106(10) 0.0177(11) 0.0189(12) -0.0003(9) 0.0002(9) -0.0023(9)
O13 0.0115(10) 0.0181(11) 0.0177(12) -0.0001(9) 0.0014(9) 0.0006(9)
O14 0.0131(11) 0.0220(12) 0.0270(13) -0.0004(10) 0.0030(10) 0.0004(9)
O15 0.0128(11) 0.0222(12) 0.0266(13) 0.0014(10) -0.0009(9) -0.0018(9)
O16 0.0136(11) 0.0200(12) 0.0166(11) 0.0001(9) 0.0021(9) -0.0003(9)
O17 0.0121(10) 0.0132(11) 0.0210(12) 0.0013(9) 0.0007(9) 0.0012(8)
O18 0.0151(11) 0.0201(12) 0.0214(12) -0.0033(9) 0.0025(9) -0.0030(9)
O19 0.0157(11) 0.0204(12) 0.0225(12) -0.0019(9) 0.0036(10) -0.0024(9)
O20 0.0129(11) 0.0166(11) 0.0131(11) 0.0007(8) -0.0004(9) 0.0011(8)
O21 0.0141(11) 0.0188(12) 0.0211(12) 0.0020(9) 0.0001(9) 0.0015(9)
O22 0.0144(11) 0.0225(12) 0.0191(12) 0.0013(9) -0.0007(9) 0.0030(9)
O23 0.0216(12) 0.0193(12) 0.0203(12) 0.0033(9) 0.0030(10) 0.0005(9)
O24 0.0185(12) 0.0213(12) 0.0205(12) 0.0036(9) 0.0023(10) 0.0020(10)
O25 0.0129(11) 0.0156(11) 0.0158(11) -0.0005(9) -0.0012(9) -0.0008(9)
N1 0.0115(13) 0.0158(13) 0.0202(14) 0.0005(11) 0.0004(11) -0.0004(10)
N2 0.0153(14) 0.0217(15) 0.0187(15) -0.0043(11) 0.0009(11) -0.0046(11)
N3 0.0154(13) 0.0215(14) 0.0176(14) 0.0055(11) 0.0013(11) 0.0000(11)
N4 0.0125(13) 0.0205(14) 0.0149(14) -0.0004(11) 0.0011(11) -0.0005(11)
N5 0.0136(13) 0.0184(14) 0.0211(15) 0.0025(11) 0.0003(11) 0.0018(11)
N6 0.0161(13) 0.0138(13) 0.0192(14) -0.0010(10) 0.0005(11) -0.0023(11)
N7 0.0157(13) 0.0121(13) 0.0159(14) 0.0001(10) 0.0009(11) -0.0007(10)
N8 0.0144(13) 0.0146(13) 0.0187(14) 0.0023(11) -0.0012(11) 0.0004(11)
N9 0.0115(13) 0.0169(14) 0.0192(14) -0.0002(11) -0.0006(11) 0.0001(10)
C1 0.0157(16) 0.0189(17) 0.0243(18) 0.0035(13) 0.0018(14) 0.0011(13)
C2 0.0271(19) 0.0145(16) 0.029(2) -0.0027(14) 0.0004(15) -0.0038(14)
C3 0.0240(18) 0.0235(18) 0.0210(18) -0.0064(14) -0.0002(14) -0.0016(14)
C4 0.0178(16) 0.0217(17) 0.0188(17) 0.0005(13) 0.0006(13) -0.0009(13)
C5 0.0067(14) 0.0178(16) 0.0214(17) 0.0016(13) -0.0007(12) 0.0006(12)
C6 0.0130(15) 0.0216(17) 0.0193(17) -0.0015(13) -0.0019(13) -0.0007(13)
C7 0.0151(16) 0.0191(17) 0.0276(19) -0.0060(14) -0.0014(14) 0.0015(13)
C8 0.0144(16) 0.0145(16) 0.033(2) 0.0001(14) -0.0055(14) 0.0007(13)
C9 0.0127(15) 0.0204(17) 0.0234(18) 0.0036(13) -0.0002(13) -0.0023(13)
C10 0.0073(14) 0.0184(16) 0.0195(17) 0.0002(13) -0.0030(12) -0.0014(12)
C11 0.0125(15) 0.0217(17) 0.0216(18) 0.0041(13) -0.0016(13) -0.0050(13)
C12 0.052(3) 0.029(2) 0.023(2) 0.0082(16) -0.0113(18) -0.0019(18)
C13 0.0226(18) 0.0243(18) 0.0244(19) 0.0083(14) 0.0001(15) 0.0004(14)
C14 0.053(3) 0.0239(19) 0.025(2) 0.0089(15) 0.0025(18) -0.0003(18)
C15 0.024(2) 0.060(3) 0.053(3) 0.028(2) -0.0065(19) 0.006(2)
C16 0.0156(16) 0.0204(17) 0.0178(17) -0.0058(13) 0.0034(13) -0.0043(13)
C17 0.0229(18) 0.0216(18) 0.0274(19) 0.0004(14) 0.0016(15) -0.0040(14)
C18 0.034(2) 0.0249(19) 0.033(2) 0.0017(15) 0.0063(17) -0.0106(16)
C19 0.0238(19) 0.031(2) 0.034(2) -0.0073(16) 0.0078(16) -0.0160(16)
C20 0.0167(17) 0.030(2) 0.0250(19) -0.0074(15) -0.0006(14) -0.0053(14)
C21 0.0194(17) 0.0275(19) 0.0256(19) 0.0084(15) 0.0029(15) 0.0002(14)
C22 0.029(2) 0.037(2) 0.031(2) 0.0088(17) 0.0185(17) 0.0044(17)
C23 0.043(2) 0.038(2) 0.023(2) -0.0012(16) 0.0138(17) 0.0075(18)
C24 0.0273(19) 0.0234(18) 0.0249(19) 0.0008(14) 0.0025(15) 0.0019(15)
C25 0.0178(16) 0.0212(17) 0.0163(16) 0.0044(13) -0.0031(13) 0.0052(13)
C26 0.0179(17) 0.0202(17) 0.0245(18) -0.0021(13) 0.0036(14) -0.0025(13)
C27 0.0140(15) 0.0205(17) 0.0145(16) 0.0007(12) 0.0024(13) 0.0012(13)
C28 0.0135(16) 0.032(2) 0.029(2) 0.0000(15) 0.0047(14) -0.0022(14)
C29 0.0155(17) 0.031(2) 0.0267(19) -0.0054(15) 0.0052(14) 0.0048(14)
C30 0.0157(16) 0.0211(17) 0.0170(16) -0.0005(13) -0.0011(13) 0.0010(13)
C31 0.0162(16) 0.0245(18) 0.0173(17) 0.0020(13) 0.0033(13) 0.0016(14)
C32 0.0131(17) 0.035(2) 0.036(2) 0.0061(16) 0.0021(15) 0.0050(15)
C33 0.023(2) 0.040(2) 0.067(3) 0.002(2) 0.005(2) 0.0141(18)
C34 0.021(2) 0.055(3) 0.041(2) 0.016(2) -0.0031(18) 0.0050(18)
C35 0.0116(17) 0.053(3) 0.051(3) 0.008(2) 0.0001(17) 0.0009(17)
C36 0.0086(14) 0.0197(17) 0.0238(18) 0.0010(13) 0.0020(13) 0.0019(12)
C37 0.0181(17) 0.0245(18) 0.0260(19) -0.0003(14) 0.0010(14) 0.0023(14)
C38 0.0264(19) 0.0236(19) 0.035(2) -0.0027(15) 0.0049(16) 0.0090(15)
C39 0.0218(18) 0.0206(18) 0.038(2) 0.0035(15) 0.0018(16) 0.0087(14)
C40 0.0189(17) 0.0223(18) 0.0268(19) 0.0064(14) 0.0012(14) 0.0012(14)
C41 0.0179(16) 0.0184(17) 0.0144(16) -0.0029(12) -0.0006(13) -0.0033(13)
C42 0.0191(17) 0.0249(18) 0.0221(18) -0.0054(14) 0.0040(14) -0.0038(14)
C43 0.0286(19) 0.0262(19) 0.0240(19) -0.0037(14) 0.0095(15) -0.0156(15)
C44 0.0306(19) 0.0167(17) 0.0276(19) 0.0001(14) 0.0038(16) -0.0066(15)
C45 0.0219(17) 0.0156(17) 0.0241(18) -0.0011(13) -0.0005(14) 0.0007(13)
C46 0.0159(16) 0.0142(15) 0.0161(16) -0.0017(12) 0.0006(13) -0.0043(12)
C47 0.0159(16) 0.0181(16) 0.0205(17) 0.0006(13) -0.0001(13) 0.0029(13)
C48 0.0237(18) 0.0158(16) 0.0223(18) 0.0043(13) -0.0006(14) 0.0026(14)
C49 0.0274(18) 0.0177(17) 0.0186(17) 0.0043(13) 0.0057(14) -0.0019(14)
C50 0.0154(16) 0.0183(17) 0.0213(17) -0.0019(13) 0.0029(13) -0.0016(13)
C51 0.0181(16) 0.0125(15) 0.0168(16) 0.0044(12) 0.0016(13) 0.0022(12)
C52 0.0199(17) 0.0159(16) 0.0207(18) -0.0001(13) -0.0028(14) -0.0024(13)
C53 0.032(2) 0.0230(18) 0.0161(17) -0.0023(13) 0.0010(15) -0.0007(15)
C54 0.0226(18) 0.0261(19) 0.0263(19) -0.0002(15) 0.0070(15) -0.0009(15)
C55 0.0167(16) 0.0193(17) 0.0226(18) 0.0021(13) 0.0019(14) -0.0023(13)
C56 0.0150(16) 0.0159(16) 0.0205(17) 0.0013(13) -0.0009(13) -0.0034(13)
C57 0.0208(17) 0.0227(18) 0.0183(17) 0.0037(13) -0.0028(14) 0.0017(14)
C58 0.029(2) 0.040(2) 0.025(2) 0.0017(16) -0.0067(16) -0.0072(17)
C59 0.032(2) 0.0283(19) 0.0173(18) 0.0017(14) -0.0013(15) 0.0023(16)
C60 0.032(2) 0.035(2) 0.024(2) 0.0087(16) -0.0014(16) 0.0110(17)
C61 0.0153(16) 0.0139(16) 0.0222(17) 0.0019(13) -0.0002(13) 0.0029(13)
C62 0.0178(16) 0.0204(17) 0.0269(19) -0.0049(14) 0.0009(14) -0.0028(14)
C63 0.032(2) 0.110(4) 0.047(3) -0.043(3) -0.016(2) 0.014(3)
C64 0.062(3) 0.103(4) 0.065(4) -0.065(3) 0.043(3) -0.051(3)
C65 0.170(7) 0.022(2) 0.057(3) -0.003(2) -0.048(4) -0.019(3)
C66 0.0148(16) 0.0227(18) 0.0252(19) 0.0030(14) -0.0062(14) -0.0036(13)
C67 0.0162(16) 0.0313(19) 0.0155(17) -0.0009(14) -0.0021(13) -0.0007(14)
C68 0.0125(15) 0.0162(16) 0.0163(16) -0.0001(12) -0.0009(12) -0.0024(12)
C69 0.0142(16) 0.0217(17) 0.0242(18) 0.0015(14) -0.0038(14) 0.0012(13)
C70 0.0135(15) 0.0199(17) 0.0187(17) 0.0020(13) 0.0026(13) -0.0004(13)
C71 0.0108(16) 0.030(2) 0.046(2) 0.0182(17) 0.0043(16) 0.0028(14)
C72 0.029(2) 0.063(3) 0.058(3) 0.022(2) 0.024(2) 0.024(2)
C73 0.0193(19) 0.047(3) 0.060(3) 0.012(2) -0.0118(19) -0.0077(18)
C74 0.0128(19) 0.057(3) 0.108(4) 0.052(3) 0.007(2) -0.0022(19)
C75 0.0121(15) 0.0176(16) 0.0207(17) -0.0024(13) -0.0003(13) 0.0015(12)
C76 0.0159(16) 0.0261(19) 0.0261(19) -0.0064(14) 0.0007(14) -0.0049(14)
C77 0.0164(18) 0.059(3) 0.043(3) -0.024(2) -0.0072(17) 0.0022(18)
C78 0.039(2) 0.040(2) 0.036(2) -0.0012(18) -0.0022(19) -0.0235(19)
C79 0.0210(18) 0.028(2) 0.030(2) -0.0081(15) -0.0014(15) -0.0064(15)
O2S 0.033(4) 0.033(4) 0.067(5) 0.007(3) 0.002(3) -0.003(3)
C5S 0.041(5) 0.067(6) 0.057(6) -0.009(5) 0.004(5) -0.015(4)
C6S 0.038(5) 0.049(5) 0.079(6) 0.000(4) 0.003(4) -0.022(4)
C8S 0.047(5) 0.044(5) 0.062(6) -0.010(4) 0.005(4) 0.001(4)
C7S 0.053(6) 0.044(5) 0.052(6) 0.000(4) 0.005(4) 0.004(4)
O2T 0.043(5) 0.062(5) 0.086(6) 0.015(5) -0.013(4) -0.018(4)
C5T 0.093(9) 0.174(11) 0.096(8) 0.027(8) 0.015(7) -0.018(8)
C6T 0.040(5) 0.062(6) 0.102(8) 0.005(6) -0.020(6) -0.017(5)
C7T 0.054(6) 0.057(5) 0.056(6) -0.014(5) 0.018(5) -0.016(5)
C8T 0.096(8) 0.052(7) 0.079(8) 0.001(6) 0.008(6) 0.014(7)
C9S 0.025(8) 0.10(2) 0.09(2) 0.043(14) 0.007(9) -0.007(10)
C1S 0.073(9) 0.040(7) 0.074(9) -0.001(6) -0.032(7) -0.006(6)
O26 0.064(5) 0.072(6) 0.074(6) -0.014(4) -0.004(4) 0.007(4)
C80 0.056(6) 0.056(6) 0.069(7) -0.010(5) 0.001(5) 0.003(5)
C81 0.070(8) 0.081(9) 0.114(12) -0.016(8) 0.037(8) -0.025(7)
C82 0.045(6) 0.067(8) 0.033(5) -0.022(5) 0.007(4) 0.013(6)
N82 0.133(10) 0.137(10) 0.094(9) -0.039(8) 0.018(7) 0.028(8)
C83 0.035(9) 0.047(7) 0.039(8) -0.007(6) -0.005(6) -0.003(7)

loop_
_atom_type_symbol
_atom_type_description
_atom_type_scat_dispersion_real
_atom_type_scat_dispersion_imag
_atom_type_scat_source
C C 0.0033 0.0016 'International Tables Vol C Tables 4.2.6.8 and 6.1.1.4'
H H 0.0000 0.0000 'International Tables Vol C Tables 4.2.6.8 and 6.1.1.4'
N N 0.0061 0.0033 'International Tables Vol C Tables 4.2.6.8 and 6.1.1.4'
O O 0.0106 0.0060 'International Tables Vol C Tables 4.2.6.8 and 6.1.1.4'
P P 0.1023 0.0942 'International Tables Vol C Tables 4.2.6.8 and 6.1.1.4'
Cl Cl 0.1484 0.1585 'International Tables Vol C Tables 4.2.6.8 and 6.1.1.4'
Co Co 0.3494 0.9721 'International Tables Vol C Tables 4.2.6.8 and 6.1.1.4'

loop_
_geom_angle_atom_site_label_1
_geom_angle_atom_site_label_2
_geom_angle_atom_site_label_3
_geom_angle
O11 Co9 O21 92.00(9)
O11 Co9 O25 98.90(9)
O21 Co9 O25 97.77(9)
O11 Co9 O9 97.71(8)
O21 Co9 O9 169.07(8)
O25 Co9 O9 85.73(8)
O11 Co9 O20 153.93(8)
O21 Co9 O20 90.50(8)
O25 Co9 O20 106.47(8)
O9 Co9 O20 78.57(8)
O11 Co9 N8 96.46(9)
O21 Co9 N8 78.31(9)
O25 Co9 N8 164.28(9)
O9 Co9 N8 95.53(8)
O20 Co9 N8 58.72(8)
O23 Co3 O3 95.65(9)
O23 Co3 O8 90.89(9)
O3 Co3 O8 94.62(8)
O23 Co3 N1 107.43(10)
O3 Co3 N1 156.32(9)
O8 Co3 N1 90.30(9)
O23 Co3 O12 95.50(9)
O3 Co3 O12 76.75(8)
O8 Co3 O12 169.70(8)
N1 Co3 O12 95.46(9)
O23 Co3 O9 163.66(8)
O3 Co3 O9 97.77(8)
O8 Co3 O9 78.81(8)
N1 Co3 O9 60.49(9)
O12 Co3 O9 96.60(8)
O19 Co6 O6 102.43(8)
O19 Co6 O17 98.34(8)
O6 Co6 O17 159.18(9)
O19 Co6 O5 91.37(8)
O6 Co6 O5 100.31(8)
O17 Co6 O5 77.74(8)
O19 Co6 N6 87.96(9)
O6 Co6 N6 63.56(9)
O17 Co6 N6 118.96(9)
O5 Co6 N6 163.21(9)
O19 Co6 O7 172.07(8)
O6 Co6 O7 80.13(8)
O17 Co6 O7 79.45(8)
O5 Co6 O7 95.57(8)
N6 Co6 O7 86.50(9)
O24 Co4 O16 101.80(9)
O24 Co4 O12 97.97(9)
O16 Co4 O12 160.02(8)
O24 Co4 O3 89.78(9)
O16 Co4 O3 99.76(8)
O12 Co4 O3 77.31(8)
O24 Co4 N3 87.35(9)
O16 Co4 N3 62.54(9)
O12 Co4 N3 121.73(9)
O3 Co4 N3 160.95(9)
O24 Co4 O13 172.47(8)
O16 Co4 O13 80.97(8)
O12 Co4 O13 79.77(8)
O3 Co4 O13 96.68(8)
N3 Co4 O13 87.77(9)
O2 Co1 O4 96.89(8)
O2 Co1 O6 93.09(9)
O4 Co1 O6 95.22(8)
O2 Co1 N7 107.50(9)
O4 Co1 N7 154.61(9)
O6 Co1 N7 90.50(9)
O2 Co1 O20 93.88(8)
O4 Co1 O20 76.73(8)
O6 Co1 O20 169.93(8)
N7 Co1 O20 94.32(9)
O2 Co1 O7 164.61(8)
O4 Co1 O7 96.62(8)
O6 Co1 O7 78.35(8)
N7 Co1 O7 60.34(9)
O20 Co1 O7 96.38(8)
O14 Co7 O22 93.92(9)
O14 Co7 O25 97.58(8)
O22 Co7 O25 99.52(9)
O14 Co7 O7 166.95(9)
O22 Co7 O7 97.67(8)
O25 Co7 O7 86.45(8)
O14 Co7 O17 88.59(8)
O22 Co7 O17 153.32(8)
O25 Co7 O17 106.48(8)
O7 Co7 O17 78.36(8)
O14 Co7 N5 77.69(9)
O22 Co7 N5 95.87(9)
O25 Co7 N5 164.19(9)
O7 Co7 N5 95.10(8)
O17 Co7 N5 58.71(8)
O15 Co8 O10 92.33(9)
O15 Co8 O25 100.70(9)
O10 Co8 O25 97.31(9)
O15 Co8 O13 96.31(9)
O10 Co8 O13 169.69(9)
O25 Co8 O13 86.65(8)
O15 Co8 O12 153.55(8)
O10 Co8 O12 92.66(8)
O25 Co8 O12 104.39(8)
O13 Co8 O12 77.11(8)
O15 Co8 N2 96.50(9)
O10 Co8 N2 79.44(9)
O25 Co8 N2 162.62(9)
O13 Co8 N2 93.94(9)
O12 Co8 N2 59.05(8)
O1 Co2 O20 99.11(8)
O1 Co2 O8 102.47(8)
O20 Co2 O8 158.38(8)
O1 Co2 O4 91.41(8)
O20 Co2 O4 77.87(8)
O8 Co2 O4 100.05(8)
O1 Co2 N9 88.41(9)
O20 Co2 N9 119.01(9)
O8 Co2 N9 63.41(9)
O4 Co2 N9 162.93(9)
O1 Co2 O9 172.45(8)
O20 Co2 O9 79.08(8)
O8 Co2 O9 79.70(8)
O4 Co2 O9 95.34(8)
N9 Co2 O9 86.13(8)
O18 Co5 O16 92.30(9)
O18 Co5 O5 96.11(8)
O16 Co5 O5 94.04(8)
O18 Co5 N4 106.80(9)
O16 Co5 N4 89.97(9)
O5 Co5 N4 156.57(9)
O18 Co5 O17 93.89(9)
O16 Co5 O17 169.49(8)
O5 Co5 O17 76.87(8)
N4 Co5 O17 96.35(9)
O18 Co5 O13 163.26(8)
O16 Co5 O13 78.23(8)
O5 Co5 O13 98.28(8)
N4 Co5 O13 59.98(8)
O17 Co5 O13 97.66(8)
O4 P1 O3 109.04(12)
O4 P1 O5 109.73(12)
O3 P1 O5 109.04(11)
O4 P1 C68 109.19(13)
O3 P1 C68 109.88(13)
O5 P1 C68 109.94(13)
C70 O1 Co2 128.3(2)
C70 O2 Co1 129.8(2)
P1 O3 Co3 134.86(12)
P1 O3 Co4 129.10(12)
Co3 O3 Co4 95.82(8)
P1 O4 Co1 134.92(12)
P1 O4 Co2 129.40(12)
Co1 O4 Co2 95.45(8)
P1 O5 Co5 134.69(12)
P1 O5 Co6 129.09(12)
Co5 O5 Co6 95.74(8)
C41 O6 Co6 94.01(17)
C41 O6 Co1 120.62(19)
Co6 O6 Co1 100.08(9)
C46 O7 Co7 119.74(19)
C46 O7 Co6 120.17(18)
Co7 O7 Co6 98.73(8)
C46 O7 Co1 87.48(17)
Co7 O7 Co1 142.25(10)
Co6 O7 Co1 87.18(7)
C10 O8 Co2 94.80(18)
C10 O8 Co3 120.63(18)
Co2 O8 Co3 100.68(9)
C5 O9 Co9 120.76(19)
C5 O9 Co2 119.79(18)
Co9 O9 Co2 98.16(8)
C5 O9 Co3 88.09(17)
Co9 O9 Co3 141.58(10)
Co2 O9 Co3 86.39(7)
C75 O10 Co8 129.7(2)
C75 O11 Co9 126.2(2)
C16 O12 Co4 114.88(18)
C16 O12 Co3 129.55(19)
Co4 O12 Co3 95.29(8)
C16 O12 Co8 94.56(18)
Co4 O12 Co8 102.63(9)
Co3 O12 Co8 118.15(9)
C27 O13 Co8 119.44(18)
C27 O13 Co4 120.83(19)
Co8 O13 Co4 99.55(8)
C27 O13 Co5 88.16(17)
Co8 O13 Co5 140.40(10)
Co4 O13 Co5 87.43(7)
C31 O14 Co7 130.3(2)
C31 O15 Co8 125.1(2)
C25 O16 Co4 95.27(18)
C25 O16 Co5 120.82(18)
Co4 O16 Co5 99.11(9)
C36 O17 Co6 117.28(18)
C36 O17 Co5 128.50(19)
Co6 O17 Co5 94.90(8)
C36 O17 Co7 94.65(18)
Co6 O17 Co7 102.62(9)
Co5 O17 Co7 117.48(9)
C61 O18 Co5 130.3(2)
C61 O19 Co6 128.8(2)
C51 O20 Co2 116.80(18)
C51 O20 Co1 129.23(18)
Co2 O20 Co1 94.61(8)
C51 O20 Co9 94.56(17)
Co2 O20 Co9 103.21(8)
Co1 O20 Co9 117.02(9)
C56 O21 Co9 129.3(2)
C56 O22 Co7 125.0(2)
C11 O23 Co3 127.5(2)
C11 O24 Co4 130.4(2)
Co7 O25 Co9 113.19(10)
Co7 O25 Co8 113.36(10)
Co9 O25 Co8 114.68(10)
Co7 O25 H7A 102(3)
Co9 O25 H7A 107(3)
Co8 O25 H7A 104(3)
C1 N1 C5 118.6(3)
C1 N1 Co3 142.6(2)
C5 N1 Co3 97.77(19)
C20 N2 C16 117.3(3)
C20 N2 Co8 148.6(2)
C16 N2 Co8 92.73(18)
C21 N3 C25 118.3(3)
C21 N3 Co4 152.6(2)
C25 N3 Co4 89.10(19)
C30 N4 C27 118.4(3)
C30 N4 Co5 142.9(2)
C27 N4 Co5 98.02(19)
C40 N5 C36 117.4(3)
C40 N5 Co7 147.5(2)
C36 N5 Co7 91.67(19)
C45 N6 C41 117.9(3)
C45 N6 Co6 152.1(2)
C41 N6 Co6 89.89(18)
C50 N7 C46 118.8(3)
C50 N7 Co1 142.2(2)
C46 N7 Co1 98.16(19)
C52 N8 C51 117.3(3)
C52 N8 Co9 148.1(2)
C51 N8 Co9 92.05(19)
C6 N9 C10 118.0(3)
C6 N9 Co2 152.8(2)
C10 N9 Co2 88.89(18)
N1 C1 C2 123.7(3)
N1 C1 Cl3 116.3(3)
C2 C1 Cl3 120.0(3)
C1 C2 C3 117.7(3)
C1 C2 H2 121.1
C3 C2 H2 121.1
C4 C3 C2 120.4(3)
C4 C3 H3 119.8
C2 C3 H3 119.8
C3 C4 C5 118.4(3)
C3 C4 H4 120.8
C5 C4 H4 120.8
O9 C5 N1 113.4(3)
O9 C5 C4 125.3(3)
N1 C5 C4 121.2(3)
N9 C6 C7 124.5(3)
N9 C6 Cl1 115.3(2)
C7 C6 Cl1 120.3(3)
C6 C7 C8 116.8(3)
C6 C7 H7 121.6
C8 C7 H7 121.6
C9 C8 C7 120.8(3)
C9 C8 H8 119.6
C7 C8 H8 119.6
C8 C9 C10 117.7(3)
C8 C9 H9 121.1
C10 C9 H9 121.1
O8 C10 N9 112.9(3)
O8 C10 C9 125.0(3)
N9 C10 C9 122.2(3)
O23 C11 O24 125.7(3)
O23 C11 C13 115.9(3)
O24 C11 C13 118.5(3)
C13 C12 H12A 109.5
C13 C12 H12B 109.5
H12A C12 H12B 109.5
C13 C12 H12C 109.5
H12A C12 H12C 109.5
H12B C12 H12C 109.5
C12 C13 C15 109.4(3)
C12 C13 C11 110.2(3)
C15 C13 C11 108.7(3)
C12 C13 C14 111.8(3)
C15 C13 C14 109.2(3)
C11 C13 C14 107.5(3)
C13 C14 H14A 109.5
C13 C14 H14B 109.5
H14A C14 H14B 109.5
C13 C14 H14C 109.5
H14A C14 H14C 109.5
H14B C14 H14C 109.5
C13 C15 H15A 109.5
C13 C15 H15B 109.5
H15A C15 H15B 109.5
C13 C15 H15C 109.5
H15A C15 H15C 109.5
H15B C15 H15C 109.5
N2 C16 O12 112.5(3)
N2 C16 C17 123.2(3)
O12 C16 C17 124.2(3)
C16 C17 C18 117.6(3)
C16 C17 H17 121.2
C18 C17 H17 121.2
C17 C18 C19 119.9(3)
C17 C18 H18 120.1
C19 C18 H18 120.1
C20 C19 C18 117.3(3)
C20 C19 H19 121.4
C18 C19 H19 121.4
N2 C20 C19 124.8(3)
N2 C20 Cl9 115.8(3)
C19 C20 Cl9 119.4(3)
N3 C21 C22 124.2(3)
N3 C21 Cl8 115.4(3)
C22 C21 Cl8 120.4(3)
C21 C22 C23 117.2(3)
C21 C22 H22 121.4
C23 C22 H22 121.4
C24 C23 C22 120.3(3)
C24 C23 H23 119.8
C22 C23 H23 119.8
C23 C24 C25 118.5(3)
C23 C24 H24 120.7
C25 C24 H24 120.7
O16 C25 N3 113.1(3)
O16 C25 C24 125.4(3)
N3 C25 C24 121.5(3)
C28 C26 C27 118.5(3)
C28 C26 H26 120.7
C27 C26 H26 120.7
O13 C27 N4 113.7(3)
O13 C27 C26 125.1(3)
N4 C27 C26 121.2(3)
C26 C28 C29 120.8(3)
C26 C28 H28 119.6
C29 C28 H28 119.6
C30 C29 C28 116.5(3)
C30 C29 H29 121.7
C28 C29 H29 121.7
N4 C30 C29 124.5(3)
N4 C30 Cl5 116.6(2)
C29 C30 Cl5 118.8(3)
O14 C31 O15 124.4(3)
O14 C31 C32 117.0(3)
O15 C31 C32 118.6(3)
C33 C32 C31 110.5(3)
C33 C32 C34 110.0(3)
C31 C32 C34 105.7(3)
C33 C32 C35 109.6(3)
C31 C32 C35 110.8(3)
C34 C32 C35 110.2(3)
C32 C33 H33A 109.5
C32 C33 H33B 109.5
H33A C33 H33B 109.5
C32 C33 H33C 109.5
H33A C33 H33C 109.5
H33B C33 H33C 109.5
C32 C34 H34A 109.5
C32 C34 H34B 109.5
H34A C34 H34B 109.5
C32 C34 H34C 109.5
H34A C34 H34C 109.5
H34B C34 H34C 109.5
C32 C35 H35A 109.5
C32 C35 H35B 109.5
H35A C35 H35B 109.5
C32 C35 H35C 109.5
H35A C35 H35C 109.5
H35B C35 H35C 109.5
N5 C36 O17 112.9(3)
N5 C36 C37 123.0(3)
O17 C36 C37 124.1(3)
C38 C37 C36 118.2(3)
C38 C37 H37 120.9
C36 C37 H37 120.9
C37 C38 C39 120.2(3)
C37 C38 H38 119.9
C39 C38 H38 119.9
C40 C39 C38 117.0(3)
C40 C39 H39 121.5
C38 C39 H39 121.5
N5 C40 C39 124.1(3)
N5 C40 Cl4 116.2(3)
C39 C40 Cl4 119.7(3)
O6 C41 N6 112.5(3)
O6 C41 C42 125.6(3)
N6 C41 C42 121.9(3)
C43 C42 C41 118.0(3)
C43 C42 H42 121.0
C41 C42 H42 121.0
C42 C43 C44 120.6(3)
C42 C43 H43 119.7
C44 C43 H43 119.7
C45 C44 C43 117.3(3)
C45 C44 H44 121.3
C43 C44 H44 121.3
N6 C45 C44 124.2(3)
N6 C45 Cl6 115.3(2)
C44 C45 Cl6 120.5(3)
O7 C46 N7 113.7(3)
O7 C46 C47 125.0(3)
N7 C46 C47 121.2(3)
C48 C47 C46 118.3(3)
C48 C47 H47 120.9
C46 C47 H47 120.9
C47 C48 C49 121.1(3)
C47 C48 H48 119.4
C49 C48 H48 119.4
C50 C49 C48 116.5(3)
C50 C49 H49 121.7
C48 C49 H49 121.7
N7 C50 C49 124.1(3)
N7 C50 Cl7 116.9(2)
C49 C50 Cl7 118.9(3)
O20 C51 N8 113.3(3)
O20 C51 C55 124.0(3)
N8 C51 C55 122.7(3)
N8 C52 C53 125.2(3)
N8 C52 Cl2 116.0(2)
C53 C52 Cl2 118.8(3)
C52 C53 C54 116.9(3)
C52 C53 H53 121.6
C54 C53 H53 121.6
C55 C54 C53 119.9(3)
C55 C54 H54 120.0
C53 C54 H54 120.0
C54 C55 C51 117.9(3)
C54 C55 H55 121.0
C51 C55 H55 121.0
O22 C56 O21 124.6(3)
O22 C56 C57 118.7(3)
O21 C56 C57 116.7(3)
C60 C57 C59 110.5(3)
C60 C57 C56 110.9(3)
C59 C57 C56 110.3(3)
C60 C57 C58 109.9(3)
C59 C57 C58 109.2(3)
C56 C57 C58 106.0(3)
C57 C58 H58A 109.5
C57 C58 H58B 109.5
H58A C58 H58B 109.5
C57 C58 H58C 109.5
H58A C58 H58C 109.5
H58B C58 H58C 109.5
C57 C59 H59A 109.5
C57 C59 H59B 109.5
H59A C59 H59B 109.5
C57 C59 H59C 109.5
H59A C59 H59C 109.5
H59B C59 H59C 109.5
C57 C60 H60A 109.5
C57 C60 H60B 109.5
H60A C60 H60B 109.5
C57 C60 H60C 109.5
H60A C60 H60C 109.5
H60B C60 H60C 109.5
O19 C61 O18 124.7(3)
O19 C61 C62 118.0(3)
O18 C61 C62 117.2(3)
C64 C62 C63 109.1(4)
C64 C62 C65 110.8(4)
C63 C62 C65 109.1(4)
C64 C62 C61 110.5(3)
C63 C62 C61 109.7(3)
C65 C62 C61 107.6(3)
C62 C63 H63A 109.5
C62 C63 H63B 109.5
H63A C63 H63B 109.5
C62 C63 H63C 109.5
H63A C63 H63C 109.5
H63B C63 H63C 109.5
C62 C64 H64A 109.5
C62 C64 H64B 109.5
H64A C64 H64B 109.5
C62 C64 H64C 109.5
H64A C64 H64C 109.5
H64B C64 H64C 109.5
C62 C65 H65A 109.5
C62 C65 H65B 109.5
H65A C65 H65B 109.5
C62 C65 H65C 109.5
H65A C65 H65C 109.5
H65B C65 H65C 109.5
C68 C66 H66A 109.5
C68 C66 H66B 109.5
H66A C66 H66B 109.5
C68 C66 H66C 109.5
H66A C66 H66C 109.5
H66B C66 H66C 109.5
C68 C67 H67A 109.5
C68 C67 H67B 109.5
H67A C67 H67B 109.5
C68 C67 H67C 109.5
H67A C67 H67C 109.5
H67B C67 H67C 109.5
C66 C68 C67 109.1(3)
C66 C68 C69 109.6(3)
C67 C68 C69 109.7(3)
C66 C68 P1 109.5(2)
C67 C68 P1 109.9(2)
C69 C68 P1 108.9(2)
C68 C69 H69A 109.5
C68 C69 H69B 109.5
H69A C69 H69B 109.5
C68 C69 H69C 109.5
H69A C69 H69C 109.5
H69B C69 H69C 109.5
O2 C70 O1 125.4(3)
O2 C70 C71 117.3(3)
O1 C70 C71 117.3(3)
C74 C71 C72 109.7(4)
C74 C71 C73 110.1(4)
C72 C71 C73 110.3(3)
C74 C71 C70 110.3(3)
C72 C71 C70 108.7(3)
C73 C71 C70 107.7(3)
C71 C72 H72A 109.5
C71 C72 H72B 109.5
H72A C72 H72B 109.5
C71 C72 H72C 109.5
H72A C72 H72C 109.5
H72B C72 H72C 109.5
C71 C73 H73A 109.5
C71 C73 H73B 109.5
H73A C73 H73B 109.5
C71 C73 H73C 109.5
H73A C73 H73C 109.5
H73B C73 H73C 109.5
C71 C74 H74A 109.5
C71 C74 H74B 109.5
H74A C74 H74B 109.5
C71 C74 H74C 109.5
H74A C74 H74C 109.5
H74B C74 H74C 109.5
O10 C75 O11 125.5(3)
O10 C75 C76 117.0(3)
O11 C75 C76 117.5(3)
C79 C76 C78 110.5(3)
C79 C76 C75 111.6(3)
C78 C76 C75 109.0(3)
C79 C76 C77 109.6(3)
C78 C76 C77 109.8(3)
C75 C76 C77 106.2(3)
C76 C77 H77A 109.5
C76 C77 H77B 109.5
H77A C77 H77B 109.5
C76 C77 H77C 109.5
H77A C77 H77C 109.5
H77B C77 H77C 109.5
C76 C78 H78A 109.5
C76 C78 H78B 109.5
H78A C78 H78B 109.5
C76 C78 H78C 109.5
H78A C78 H78C 109.5
H78B C78 H78C 109.5
C76 C79 H79A 109.5
C76 C79 H79B 109.5
H79A C79 H79B 109.5
C76 C79 H79C 109.5
H79A C79 H79C 109.5
H79B C79 H79C 109.5
C6S O2S C7S 115.3(7)
C6S C5S H5S1 104.4
C6S C5S H5S2 108.8
H5S1 C5S H5S2 111.9
C6S C5S H5S3 107.2
H5S1 C5S H5S3 108.7
H5S2 C5S H5S3 115.3
C6S C5S H5T1 67.7
H5S1 C5S H5T1 59.9
H5S2 C5S H5T1 80.8
H5S3 C5S H5T1 163.7
C6S C5S H5T2 128.6
H5S1 C5S H5T2 68.9
H5S2 C5S H5T2 43.8
H5S3 C5S H5T2 123.4
H5T1 C5S H5T2 65.6
C6S C5S H5T3 110.3
H5S1 C5S H5T3 7.8
H5S2 C5S H5T3 113.4
H5S3 C5S H5T3 101.6
H5T1 C5S H5T3 67.6
H5T2 C5S H5T3 69.7
O2S C6S C5S 111.5(6)
O2S C6S H6S1 109.3
C5S C6S H6S1 109.3
O2S C6S H6S2 109.3
C5S C6S H6S2 109.3
H6S1 C6S H6S2 108.0
O2S C7S C8S 117.1(7)
O2S C7S H7S1 108.0
C8S C7S H7S1 108.0
O2S C7S H7S2 108.0
C8S C7S H7S2 108.0
H7S1 C7S H7S2 107.3
C7T O2T C6T 117.8(7)
C6T C5T H5S1 103.4
C6T C5T H5S2 53.6
H5S1 C5T H5S2 144.7
C6T C5T H5S3 33.5
H5S1 C5T H5S3 77.2
H5S2 C5T H5S3 70.3
C6T C5T H5T1 109.3
H5S1 C5T H5T1 106.2
H5S2 C5T H5T1 106.8
H5S3 C5T H5T1 137.5
C6T C5T H5T2 109.8
H5S1 C5T H5T2 121.1
H5S2 C5T H5T2 59.2
H5S3 C5T H5T2 107.2
H5T1 C5T H5T2 106.5
C6T C5T H5T3 114.5
H5S1 C5T H5T3 13.5
H5S2 C5T H5T3 145.5
H5S3 C5T H5T3 85.2
H5T1 C5T H5T3 107.7
H5T2 C5T H5T3 108.7
O2T C6T C5T 109.7(8)
O2T C6T H5S2 146.4
C5T C6T H5S2 41.4
O2T C6T H5S3 95.1
C5T C6T H5S3 76.4
H5S2 C6T H5S3 93.0
O2T C6T H6T1 109.7
C5T C6T H6T1 109.7
H5S2 C6T H6T1 76.2
H5S3 C6T H6T1 149.5
O2T C6T H6T2 109.7
C5T C6T H6T2 109.7
H5S2 C6T H6T2 98.8
H5S3 C6T H6T2 44.6
H6T1 C6T H6T2 108.2
O2T C7T C8T 113.3(8)
O2T C7T H7T1 108.9
C8T C7T H7T1 108.9
O2T C7T H7T2 108.9
C8T C7T H7T2 108.9
H7T1 C7T H7T2 107.7
O26 C9S C1S 98.4(13)
O26 C9S H9S1 112.1
C1S C9S H9S1 112.1
O26 C9S H9S2 112.1
C1S C9S H9S2 112.1
H9S1 C9S H9S2 109.7
C9S C1S H1S1 109.5
C9S C1S H1S2 109.5
H1S1 C1S H1S2 109.5
C9S C1S H1S3 109.5
H1S1 C1S H1S3 109.5
H1S2 C1S H1S3 109.5
C9S O26 C80 108.9(11)
O26 C80 C81 107.1(9)
O26 C80 H80A 110.3
C81 C80 H80A 110.3
O26 C80 H80B 110.3
C81 C80 H80B 110.3
H80A C80 H80B 108.5
C80 C81 H81A 109.5
C80 C81 H81B 109.5
H81A C81 H81B 109.5
C80 C81 H81C 109.5
H81A C81 H81C 109.5
H81B C81 H81C 109.5
N82 C83 C82 173.3(19)

loop_
_geom_bond_atom_site_label_1
_geom_bond_atom_site_label_2
_geom_bond_distance
Co9 O11 2.010(2)
Co9 O21 2.015(2)
Co9 O25 2.095(2)
Co9 O9 2.153(2)
Co9 O20 2.262(2)
Co9 N8 2.319(3)
Co3 O23 1.984(2)
Co3 O3 2.087(2)
Co3 O8 2.089(2)
Co3 N1 2.093(3)
Co3 O12 2.121(2)
Co3 O9 2.337(2)
Co6 O19 2.034(2)
Co6 O6 2.077(2)
Co6 O17 2.078(2)
Co6 O5 2.090(2)
Co6 N6 2.151(3)
Co6 O7 2.280(2)
Co4 O24 2.009(2)
Co4 O16 2.080(2)
Co4 O12 2.083(2)
Co4 O3 2.100(2)
Co4 N3 2.202(3)
Co4 O13 2.233(2)
Co1 O2 1.989(2)
Co1 O4 2.068(2)
Co1 O6 2.087(2)
Co1 N7 2.089(3)
Co1 O20 2.147(2)
Co1 O7 2.348(2)
Co7 O14 2.011(2)
Co7 O22 2.014(2)
Co7 O25 2.094(2)
Co7 O7 2.168(2)
Co7 O17 2.246(2)
Co7 N5 2.318(3)
Co8 O15 2.011(2)
Co8 O10 2.020(2)
Co8 O25 2.096(2)
Co8 O13 2.197(2)
Co8 O12 2.247(2)
Co8 N2 2.290(3)
Co2 O1 2.033(2)
Co2 O20 2.056(2)
Co2 O8 2.057(2)
Co2 O4 2.108(2)
Co2 N9 2.177(3)
Co2 O9 2.326(2)
Co5 O18 1.989(2)
Co5 O16 2.081(2)
Co5 O5 2.084(2)
Co5 N4 2.115(3)
Co5 O17 2.124(2)
Co5 O13 2.348(2)
Cl1 C6 1.741(3)
Cl2 C52 1.741(3)
Cl3 C1 1.732(3)
Cl4 C40 1.737(4)
Cl5 C30 1.732(3)
Cl6 C45 1.739(3)
Cl7 C50 1.736(3)
Cl8 C21 1.734(4)
Cl9 C20 1.743(4)
P1 O4 1.529(2)
P1 O3 1.530(2)
P1 O5 1.534(2)
P1 C68 1.825(3)
O1 C70 1.267(4)
O2 C70 1.254(4)
O6 C41 1.324(4)
O7 C46 1.325(4)
O8 C10 1.325(4)
O9 C5 1.320(4)
O10 C75 1.255(4)
O11 C75 1.261(4)
O12 C16 1.346(4)
O13 C27 1.329(4)
O14 C31 1.260(4)
O15 C31 1.261(4)
O16 C25 1.319(4)
O17 C36 1.346(4)
O18 C61 1.266(4)
O19 C61 1.261(4)
O20 C51 1.344(4)
O21 C56 1.265(4)
O22 C56 1.255(4)
O23 C11 1.256(4)
O24 C11 1.256(4)
O25 H7A 0.8899(11)
N1 C1 1.334(4)
N1 C5 1.360(4)
N2 C20 1.328(4)
N2 C16 1.344(4)
N3 C21 1.333(4)
N3 C25 1.348(4)
N4 C30 1.333(4)
N4 C27 1.347(4)
N5 C40 1.331(4)
N5 C36 1.339(4)
N6 C45 1.330(4)
N6 C41 1.354(4)
N7 C50 1.336(4)
N7 C46 1.352(4)
N8 C52 1.325(4)
N8 C51 1.345(4)
N9 C6 1.330(4)
N9 C10 1.348(4)
C1 C2 1.366(5)
C2 C3 1.384(5)
C2 H2 0.9300
C3 C4 1.383(5)
C3 H3 0.9300
C4 C5 1.390(4)
C4 H4 0.9300
C6 C7 1.366(4)
C7 C8 1.399(5)
C7 H7 0.9300
C8 C9 1.372(5)
C8 H8 0.9300
C9 C10 1.395(4)
C9 H9 0.9300
C11 C13 1.535(4)
C12 C13 1.518(5)
C12 H12A 0.9600
C12 H12B 0.9600
C12 H12C 0.9600
C13 C15 1.527(5)
C13 C14 1.538(5)
C14 H14A 0.9600
C14 H14B 0.9600
C14 H14C 0.9600
C15 H15A 0.9600
C15 H15B 0.9600
C15 H15C 0.9600
C16 C17 1.384(5)
C17 C18 1.388(5)
C17 H17 0.9300
C18 C19 1.394(5)
C18 H18 0.9300
C19 C20 1.364(5)
C19 H19 0.9300
C21 C22 1.374(5)
C22 C23 1.386(5)
C22 H22 0.9300
C23 C24 1.378(5)
C23 H23 0.9300
C24 C25 1.394(5)
C24 H24 0.9300
C26 C28 1.371(5)
C26 C27 1.402(4)
C26 H26 0.9300
C28 C29 1.392(5)
C28 H28 0.9300
C29 C30 1.375(4)
C29 H29 0.9300
C31 C32 1.528(4)
C32 C33 1.527(5)
C32 C34 1.530(5)
C32 C35 1.531(5)
C33 H33A 0.9600
C33 H33B 0.9600
C33 H33C 0.9600
C34 H34A 0.9600
C34 H34B 0.9600
C34 H34C 0.9600
C35 H35A 0.9600
C35 H35B 0.9600
C35 H35C 0.9600
C36 C37 1.384(5)
C37 C38 1.371(5)
C37 H37 0.9300
C38 C39 1.388(5)
C38 H38 0.9300
C39 C40 1.383(5)
C39 H39 0.9300
C41 C42 1.398(4)
C42 C43 1.368(5)
C42 H42 0.9300
C43 C44 1.393(5)
C43 H43 0.9300
C44 C45 1.368(5)
C44 H44 0.9300
C46 C47 1.400(4)
C47 C48 1.371(5)
C47 H47 0.9300
C48 C49 1.399(5)
C48 H48 0.9300
C49 C50 1.371(4)
C49 H49 0.9300
C51 C55 1.390(4)
C52 C53 1.367(5)
C53 C54 1.396(5)
C53 H53 0.9300
C54 C55 1.384(5)
C54 H54 0.9300
C55 H55 0.9300
C56 C57 1.530(4)
C57 C60 1.525(5)
C57 C59 1.530(5)
C57 C58 1.537(5)
C58 H58A 0.9600
C58 H58B 0.9600
C58 H58C 0.9600
C59 H59A 0.9600
C59 H59B 0.9600
C59 H59C 0.9600
C60 H60A 0.9600
C60 H60B 0.9600
C60 H60C 0.9600
C61 C62 1.531(4)
C62 C64 1.497(5)
C62 C63 1.504(5)
C62 C65 1.513(5)
C63 H63A 0.9600
C63 H63B 0.9600
C63 H63C 0.9600
C64 H64A 0.9600
C64 H64B 0.9600
C64 H64C 0.9600
C65 H65A 0.9600
C65 H65B 0.9600
C65 H65C 0.9600
C66 C68 1.529(4)
C66 H66A 0.9600
C66 H66B 0.9600
C66 H66C 0.9600
C67 C68 1.532(4)
C67 H67A 0.9600
C67 H67B 0.9600
C67 H67C 0.9600
C68 C69 1.536(4)
C69 H69A 0.9600
C69 H69B 0.9600
C69 H69C 0.9600
C70 C71 1.537(4)
C71 C74 1.518(5)
C71 C72 1.524(6)
C71 C73 1.525(6)
C72 H72A 0.9600
C72 H72B 0.9600
C72 H72C 0.9600
C73 H73A 0.9600
C73 H73B 0.9600
C73 H73C 0.9600
C74 H74A 0.9600
C74 H74B 0.9600
C74 H74C 0.9600
C75 C76 1.543(4)
C76 C79 1.515(5)
C76 C78 1.529(5)
C76 C77 1.546(5)
C77 H77A 0.9600
C77 H77B 0.9600
C77 H77C 0.9600
C78 H78A 0.9600
C78 H78B 0.9600
C78 H78C 0.9600
C79 H79A 0.9600
C79 H79B 0.9600
C79 H79C 0.9600
O2S C6S 1.400(8)
O2S C7S 1.414(8)
C5S C6S 1.548(9)
C5S H5S1 0.9829
C5S H5S2 0.9091
C5S H5S3 0.9465
C6S H6S1 0.9700
C6S H6S2 0.9700
C8S C7S 1.476(8)
C8S H8S1 0.9600
C8S H8S2 0.9600
C8S H8S3 0.9600
C7S H7S1 0.9700
C7S H7S2 0.9700
O2T C7T 1.415(8)
O2T C6T 1.462(8)
C5T C6T 1.532(10)
C5T H5T1 0.9843
C5T H5T2 0.9725
C5T H5T3 0.9575
C6T H6T1 0.9700
C6T H6T2 0.9700
C7T C8T 1.523(9)
C7T H7T1 0.9700
C7T H7T2 0.9700
C8T H8T1 0.9600
C8T H8T2 0.9600
C8T H8T3 0.9600
C9S O26 1.427(18)
C9S C1S 1.56(2)
C9S H9S1 0.9700
C9S H9S2 0.9700
C1S H1S1 0.9600
C1S H1S2 0.9600
C1S H1S3 0.9600
O26 C80 1.448(12)
C80 C81 1.518(14)
C80 H80A 0.9700
C80 H80B 0.9700
C81 H81A 0.9600
C81 H81B 0.9600
C81 H81C 0.9600
C82 C83 1.484(16)
C82 H82A 0.9600
C82 H82B 0.9600
C82 H82C 0.9600
N82 C83 1.15(2)

loop_
_geom_torsion_atom_site_label_1
_geom_torsion_atom_site_label_2
_geom_torsion_atom_site_label_3
_geom_torsion_atom_site_label_4
_geom_torsion
O20 Co2 O1 C70 -30.1(3)
O8 Co2 O1 C70 148.5(3)
O4 Co2 O1 C70 47.9(3)
N9 Co2 O1 C70 -149.2(3)
O9 Co2 O1 C70 -105.6(6)
O4 Co1 O2 C70 -27.0(3)
O6 Co1 O2 C70 -122.6(3)
N7 Co1 O2 C70 145.9(3)
O20 Co1 O2 C70 50.1(3)
O7 Co1 O2 C70 -178.1(3)
O4 P1 O3 Co3 -22.8(2)
O5 P1 O3 Co3 -142.62(16)
C68 P1 O3 Co3 96.82(19)
O4 P1 O3 Co4 150.46(14)
O5 P1 O3 Co4 30.67(19)
C68 P1 O3 Co4 -89.89(18)
O23 Co3 O3 P1 -119.44(18)
O8 Co3 O3 P1 -28.08(18)
N1 Co3 O3 P1 73.3(3)
O12 Co3 O3 P1 146.23(19)
O9 Co3 O3 P1 51.23(18)
O23 Co3 O3 Co4 65.79(9)
O8 Co3 O3 Co4 157.15(8)
N1 Co3 O3 Co4 -101.5(2)
O12 Co3 O3 Co4 -28.54(8)
O9 Co3 O3 Co4 -123.54(8)
O24 Co4 O3 P1 115.60(16)
O16 Co4 O3 P1 13.66(17)
O12 Co4 O3 P1 -146.18(17)
N3 Co4 O3 P1 34.4(4)
O13 Co4 O3 P1 -68.27(16)
O24 Co4 O3 Co3 -69.18(9)
O16 Co4 O3 Co3 -171.11(8)
O12 Co4 O3 Co3 29.05(8)
N3 Co4 O3 Co3 -150.4(2)
O13 Co4 O3 Co3 106.95(8)
O3 P1 O4 Co1 -141.81(16)
O5 P1 O4 Co1 -22.4(2)
C68 P1 O4 Co1 98.12(18)
O3 P1 O4 Co2 31.25(18)
O5 P1 O4 Co2 150.63(13)
C68 P1 O4 Co2 -88.82(17)
O2 Co1 O4 P1 -121.67(17)
O6 Co1 O4 P1 -27.91(18)
N7 Co1 O4 P1 74.4(3)
O20 Co1 O4 P1 145.95(18)
O7 Co1 O4 P1 50.93(18)
O2 Co1 O4 Co2 63.71(9)
O6 Co1 O4 Co2 157.47(8)
N7 Co1 O4 Co2 -100.2(2)
O20 Co1 O4 Co2 -28.67(7)
O7 Co1 O4 Co2 -123.69(8)
O1 Co2 O4 P1 115.84(16)
O20 Co2 O4 P1 -145.14(16)
O8 Co2 O4 P1 12.92(17)
N9 Co2 O4 P1 26.7(4)
O9 Co2 O4 P1 -67.54(16)
O1 Co2 O4 Co1 -69.09(9)
O20 Co2 O4 Co1 29.93(8)
O8 Co2 O4 Co1 -172.01(8)
N9 Co2 O4 Co1 -158.3(3)
O9 Co2 O4 Co1 107.53(8)
O4 P1 O5 Co5 -140.75(16)
O3 P1 O5 Co5 -21.4(2)
C68 P1 O5 Co5 99.15(19)
O4 P1 O5 Co6 29.25(19)
O3 P1 O5 Co6 148.62(14)
C68 P1 O5 Co6 -90.85(18)
O18 Co5 O5 P1 -123.67(18)
O16 Co5 O5 P1 -30.92(18)
N4 Co5 O5 P1 68.4(3)
O17 Co5 O5 P1 143.74(19)
O13 Co5 O5 P1 47.75(18)
O18 Co5 O5 Co6 64.12(9)
O16 Co5 O5 Co6 156.87(8)
N4 Co5 O5 Co6 -103.8(2)
O17 Co5 O5 Co6 -28.47(8)
O13 Co5 O5 Co6 -124.46(8)
O19 Co6 O5 P1 117.94(16)
O6 Co6 O5 P1 15.04(17)
O17 Co6 O5 P1 -143.82(17)
N6 Co6 O5 P1 30.4(4)
O7 Co6 O5 P1 -65.91(16)
O19 Co6 O5 Co5 -69.19(9)
O6 Co6 O5 Co5 -172.09(8)
O17 Co6 O5 Co5 29.05(8)
N6 Co6 O5 Co5 -156.7(3)
O7 Co6 O5 Co5 106.96(8)
O19 Co6 O6 C41 80.66(18)
O17 Co6 O6 C41 -103.0(3)
O5 Co6 O6 C41 174.39(17)
N6 Co6 O6 C41 -0.70(17)
O7 Co6 O6 C41 -91.68(17)
O19 Co6 O6 Co1 -157.26(9)
O17 Co6 O6 Co1 19.0(3)
O5 Co6 O6 Co1 -63.54(10)
N6 Co6 O6 Co1 121.38(12)
O7 Co6 O6 Co1 30.39(8)
O2 Co1 O6 C41 -95.9(2)
O4 Co1 O6 C41 166.9(2)
N7 Co1 O6 C41 11.7(2)
O20 Co1 O6 C41 130.4(4)
O7 Co1 O6 C41 71.2(2)
O2 Co1 O6 Co6 163.30(9)
O4 Co1 O6 Co6 66.08(9)
N7 Co1 O6 Co6 -89.15(10)
O20 Co1 O6 Co6 29.5(5)
O7 Co1 O6 Co6 -29.61(8)
O14 Co7 O7 C46 124.9(4)
O22 Co7 O7 C46 -27.5(2)
O25 Co7 O7 C46 -126.6(2)
O17 Co7 O7 C46 125.7(2)
N5 Co7 O7 C46 69.2(2)
O14 Co7 O7 Co6 -7.4(4)
O22 Co7 O7 Co6 -159.82(8)
O25 Co7 O7 Co6 101.04(9)
O17 Co7 O7 Co6 -6.60(7)
N5 Co7 O7 Co6 -63.18(9)
O14 Co7 O7 Co1 -104.2(4)
O22 Co7 O7 Co1 103.45(17)
O25 Co7 O7 Co1 4.32(17)
O17 Co7 O7 Co1 -103.33(17)
N5 Co7 O7 Co1 -159.91(17)
O19 Co6 O7 C46 -50.4(7)
O6 Co6 O7 C46 59.1(2)
O17 Co6 O7 C46 -125.0(2)
O5 Co6 O7 C46 158.7(2)
N6 Co6 O7 C46 -4.6(2)
O19 Co6 O7 Co7 81.6(6)
O6 Co6 O7 Co7 -168.81(9)
O17 Co6 O7 Co7 7.11(8)
O5 Co6 O7 Co7 -69.28(8)
N6 Co6 O7 Co7 127.43(9)
O19 Co6 O7 Co1 -135.9(6)
O6 Co6 O7 Co1 -26.31(7)
O17 Co6 O7 Co1 149.61(8)
O5 Co6 O7 Co1 73.22(7)
N6 Co6 O7 Co1 -90.07(8)
O2 Co1 O7 C46 -36.9(4)
O4 Co1 O7 C46 171.96(16)
O6 Co1 O7 C46 -94.05(17)
N7 Co1 O7 C46 3.29(16)
O20 Co1 O7 C46 94.64(17)
O2 Co1 O7 Co7 -175.8(3)
O4 Co1 O7 Co7 32.99(17)
O6 Co1 O7 Co7 126.98(18)
N7 Co1 O7 Co7 -135.7(2)
O20 Co1 O7 Co7 -44.33(17)
O2 Co1 O7 Co6 83.5(3)
O4 Co1 O7 Co6 -67.66(8)
O6 Co1 O7 Co6 26.34(7)
N7 Co1 O7 Co6 123.68(10)
O20 Co1 O7 Co6 -144.97(7)
O1 Co2 O8 C10 80.61(17)
O20 Co2 O8 C10 -103.3(3)
O4 Co2 O8 C10 174.32(16)
N9 Co2 O8 C10 -1.20(16)
O9 Co2 O8 C10 -92.02(17)
O1 Co2 O8 Co3 -156.97(9)
O20 Co2 O8 Co3 19.1(3)
O4 Co2 O8 Co3 -63.26(9)
N9 Co2 O8 Co3 121.22(11)
O9 Co2 O8 Co3 30.40(8)
O23 Co3 O8 C10 -95.4(2)
O3 Co3 O8 C10 168.9(2)
N1 Co3 O8 C10 12.0(2)
O12 Co3 O8 C10 136.2(4)
O9 Co3 O8 C10 71.8(2)
O23 Co3 O8 Co2 162.43(9)
O3 Co3 O8 Co2 66.69(9)
N1 Co3 O8 Co2 -90.13(10)
O12 Co3 O8 Co2 34.0(5)
O9 Co3 O8 Co2 -30.34(8)
O11 Co9 O9 C5 -28.8(2)
O21 Co9 O9 C5 123.6(4)
O25 Co9 O9 C5 -127.2(2)
O20 Co9 O9 C5 125.0(2)
N8 Co9 O9 C5 68.5(2)
O11 Co9 O9 Co2 -160.84(9)
O21 Co9 O9 Co2 -8.4(5)
O25 Co9 O9 Co2 100.74(9)
O20 Co9 O9 Co2 -7.02(7)
N8 Co9 O9 Co2 -63.53(9)
O11 Co9 O9 Co3 104.66(16)
O21 Co9 O9 Co3 -102.9(5)
O25 Co9 O9 Co3 6.23(16)
O20 Co9 O9 Co3 -101.53(16)
N8 Co9 O9 Co3 -158.03(16)
O1 Co2 O9 C5 -48.1(7)
O20 Co2 O9 C5 -124.9(2)
O8 Co2 O9 C5 59.3(2)
O4 Co2 O9 C5 158.5(2)
N9 Co2 O9 C5 -4.4(2)
O1 Co2 O9 Co9 84.5(6)
O20 Co2 O9 Co9 7.72(8)
O8 Co2 O9 Co9 -168.08(9)
O4 Co2 O9 Co9 -68.81(9)
N9 Co2 O9 Co9 128.26(10)
O1 Co2 O9 Co3 -133.9(6)
O20 Co2 O9 Co3 149.35(8)
O8 Co2 O9 Co3 -26.45(7)
O4 Co2 O9 Co3 72.83(7)
N9 Co2 O9 Co3 -90.11(8)
O23 Co3 O9 C5 -42.1(4)
O3 Co3 O9 C5 172.88(16)
O8 Co3 O9 C5 -93.92(16)
N1 Co3 O9 C5 2.86(16)
O12 Co3 O9 C5 95.42(16)
O23 Co3 O9 Co9 176.5(2)
O3 Co3 O9 Co9 31.48(17)
O8 Co3 O9 Co9 124.69(17)
N1 Co3 O9 Co9 -138.53(19)
O12 Co3 O9 Co9 -45.98(17)
O23 Co3 O9 Co2 77.9(3)
O3 Co3 O9 Co2 -67.11(8)
O8 Co3 O9 Co2 26.10(7)
N1 Co3 O9 Co2 122.88(10)
O12 Co3 O9 Co2 -144.57(7)
O15 Co8 O10 C75 -58.8(3)
O25 Co8 O10 C75 42.3(3)
O13 Co8 O10 C75 154.4(4)
O12 Co8 O10 C75 147.2(3)
N2 Co8 O10 C75 -155.0(3)
O21 Co9 O11 C75 143.0(2)
O25 Co9 O11 C75 44.8(3)
O9 Co9 O11 C75 -42.0(3)
O20 Co9 O11 C75 -121.7(3)
N8 Co9 O11 C75 -138.5(2)
O24 Co4 O12 C16 -78.9(2)
O16 Co4 O12 C16 109.4(3)
O3 Co4 O12 C16 -166.9(2)
N3 Co4 O12 C16 12.9(2)
O13 Co4 O12 C16 93.8(2)
O24 Co4 O12 Co3 59.46(9)
O16 Co4 O12 Co3 -112.2(2)
O3 Co4 O12 Co3 -28.51(8)
N3 Co4 O12 Co3 151.28(9)
O13 Co4 O12 Co3 -127.82(9)
O24 Co4 O12 Co8 179.88(9)
O16 Co4 O12 Co8 8.3(3)
O3 Co4 O12 Co8 91.92(9)
N3 Co4 O12 Co8 -88.30(11)
O13 Co4 O12 Co8 -7.40(8)
O23 Co3 O12 C16 62.9(3)
O3 Co3 O12 C16 157.4(3)
O8 Co3 O12 C16 -169.0(4)
N1 Co3 O12 C16 -45.3(3)
O9 Co3 O12 C16 -106.1(2)
O23 Co3 O12 Co4 -65.77(9)
O3 Co3 O12 Co4 28.76(8)
O8 Co3 O12 Co4 62.3(5)
N1 Co3 O12 Co4 -173.92(9)
O9 Co3 O12 Co4 125.23(8)
O23 Co3 O12 Co8 -173.14(11)
O3 Co3 O12 Co8 -78.61(11)
O8 Co3 O12 Co8 -45.0(5)
N1 Co3 O12 Co8 78.71(12)
O9 Co3 O12 Co8 17.85(11)
O15 Co8 O12 C16 -31.1(3)
O10 Co8 O12 C16 69.51(17)
O25 Co8 O12 C16 167.75(16)
O13 Co8 O12 C16 -109.18(17)
N2 Co8 O12 C16 -6.50(16)
O15 Co8 O12 Co4 85.6(2)
O10 Co8 O12 Co4 -173.72(9)
O25 Co8 O12 Co4 -75.48(10)
O13 Co8 O12 Co4 7.59(8)
N2 Co8 O12 Co4 110.27(11)
O15 Co8 O12 Co3 -171.23(15)
O10 Co8 O12 Co3 -70.59(11)
O25 Co8 O12 Co3 27.65(12)
O13 Co8 O12 Co3 110.72(11)
N2 Co8 O12 Co3 -146.60(14)
O15 Co8 O13 C27 -27.2(2)
O10 Co8 O13 C27 119.4(5)
O25 Co8 O13 C27 -127.6(2)
O12 Co8 O13 C27 126.8(2)
N2 Co8 O13 C27 69.8(2)
O15 Co8 O13 Co4 -161.00(8)
O10 Co8 O13 Co4 -14.3(5)
O25 Co8 O13 Co4 98.59(8)
O12 Co8 O13 Co4 -7.00(7)
N2 Co8 O13 Co4 -64.01(9)
O15 Co8 O13 Co5 101.41(16)
O10 Co8 O13 Co5 -111.9(5)
O25 Co8 O13 Co5 1.00(15)
O12 Co8 O13 Co5 -104.59(16)
N2 Co8 O13 Co5 -161.59(15)
O24 Co4 O13 C27 -52.2(7)
O16 Co4 O13 C27 59.9(2)
O12 Co4 O13 C27 -125.4(2)
O3 Co4 O13 C27 158.8(2)
N3 Co4 O13 C27 -2.6(2)
O24 Co4 O13 Co8 80.7(7)
O16 Co4 O13 Co8 -167.16(9)
O12 Co4 O13 Co8 7.49(8)
O3 Co4 O13 Co8 -68.28(9)
N3 Co4 O13 Co8 130.30(9)
O24 Co4 O13 Co5 -138.6(6)
O16 Co4 O13 Co5 -26.39(7)
O12 Co4 O13 Co5 148.26(8)
O3 Co4 O13 Co5 72.49(8)
N3 Co4 O13 Co5 -88.93(8)
O18 Co5 O13 C27 -37.8(4)
O16 Co5 O13 C27 -94.36(17)
O5 Co5 O13 C27 173.21(17)
N4 Co5 O13 C27 2.52(17)
O17 Co5 O13 C27 95.46(17)
O18 Co5 O13 Co8 -174.9(2)
O16 Co5 O13 Co8 128.52(16)
O5 Co5 O13 Co8 36.09(16)
N4 Co5 O13 Co8 -134.60(18)
O17 Co5 O13 Co8 -41.66(16)
O18 Co5 O13 Co4 83.2(3)
O16 Co5 O13 Co4 26.62(7)
O5 Co5 O13 Co4 -65.81(8)
N4 Co5 O13 Co4 123.50(11)
O17 Co5 O13 Co4 -143.57(7)
O22 Co7 O14 C31 -53.8(3)
O25 Co7 O14 C31 46.3(3)
O7 Co7 O14 C31 153.6(3)
O17 Co7 O14 C31 152.8(3)
N5 Co7 O14 C31 -149.0(3)
O10 Co8 O15 C31 143.6(3)
O25 Co8 O15 C31 45.7(3)
O13 Co8 O15 C31 -42.1(3)
O12 Co8 O15 C31 -115.7(3)
N2 Co8 O15 C31 -136.8(3)
O24 Co4 O16 C25 80.96(18)
O12 Co4 O16 C25 -107.5(3)
O3 Co4 O16 C25 172.79(17)
N3 Co4 O16 C25 0.27(17)
O13 Co4 O16 C25 -91.92(17)
O24 Co4 O16 Co5 -156.63(8)
O12 Co4 O16 Co5 14.9(3)
O3 Co4 O16 Co5 -64.80(9)
N3 Co4 O16 Co5 122.68(11)
O13 Co4 O16 Co5 30.49(8)
O18 Co5 O16 C25 -93.4(2)
O5 Co5 O16 C25 170.3(2)
N4 Co5 O16 C25 13.4(2)
O17 Co5 O16 C25 140.5(4)
O13 Co5 O16 C25 72.7(2)
O18 Co5 O16 Co4 164.80(9)
O5 Co5 O16 Co4 68.51(9)
N4 Co5 O16 Co4 -88.39(10)
O17 Co5 O16 Co4 38.7(5)
O13 Co5 O16 Co4 -29.12(8)
O19 Co6 O17 C36 -77.2(2)
O6 Co6 O17 C36 106.5(3)
O5 Co6 O17 C36 -166.8(2)
N6 Co6 O17 C36 15.1(2)
O7 Co6 O17 C36 95.1(2)
O19 Co6 O17 Co5 61.18(9)
O6 Co6 O17 Co5 -115.2(2)
O5 Co6 O17 Co5 -28.41(8)
N6 Co6 O17 Co5 153.48(9)
O7 Co6 O17 Co5 -126.54(9)
O19 Co6 O17 Co7 -179.22(9)
O6 Co6 O17 Co7 4.4(3)
O5 Co6 O17 Co7 91.18(9)
N6 Co6 O17 Co7 -86.92(11)
O7 Co6 O17 Co7 -6.95(8)
O18 Co5 O17 C36 64.2(2)
O16 Co5 O17 C36 -169.8(4)
O5 Co5 O17 C36 159.6(2)
N4 Co5 O17 C36 -43.2(2)
O13 Co5 O17 C36 -103.6(2)
O18 Co5 O17 Co6 -66.76(9)
O16 Co5 O17 Co6 59.2(5)
O5 Co5 O17 Co6 28.61(8)
N4 Co5 O17 Co6 -174.16(9)
O13 Co5 O17 Co6 125.38(8)
O18 Co5 O17 Co7 -173.73(10)
O16 Co5 O17 Co7 -47.8(5)
O5 Co5 O17 Co7 -78.35(10)
N4 Co5 O17 Co7 78.88(11)
O13 Co5 O17 Co7 18.41(11)
O14 Co7 O17 C36 67.84(17)
O22 Co7 O17 C36 -28.1(3)
O25 Co7 O17 C36 165.33(16)
O7 Co7 O17 C36 -111.97(17)
N5 Co7 O17 C36 -8.58(16)
O14 Co7 O17 Co6 -172.85(9)
O22 Co7 O17 Co6 91.21(18)
O25 Co7 O17 Co6 -75.37(10)
O7 Co7 O17 Co6 7.34(8)
N5 Co7 O17 Co6 110.72(11)
O14 Co7 O17 Co5 -70.43(11)
O22 Co7 O17 Co5 -166.36(14)
O25 Co7 O17 Co5 27.06(12)
O7 Co7 O17 Co5 109.76(11)
N5 Co7 O17 Co5 -146.85(14)
O16 Co5 O18 C61 -123.4(3)
O5 Co5 O18 C61 -29.1(3)
N4 Co5 O18 C61 145.9(3)
O17 Co5 O18 C61 48.1(3)
O13 Co5 O18 C61 -178.3(3)
O6 Co6 O19 C61 150.2(2)
O17 Co6 O19 C61 -28.5(3)
O5 Co6 O19 C61 49.3(3)
N6 Co6 O19 C61 -147.4(3)
O7 Co6 O19 C61 -101.7(6)
O1 Co2 O20 C51 -77.9(2)
O8 Co2 O20 C51 105.9(3)
O4 Co2 O20 C51 -167.4(2)
N9 Co2 O20 C51 15.3(2)
O9 Co2 O20 C51 94.6(2)
O1 Co2 O20 Co1 60.81(9)
O8 Co2 O20 Co1 -115.3(2)
O4 Co2 O20 Co1 -28.67(7)
N9 Co2 O20 Co1 154.07(8)
O9 Co2 O20 Co1 -126.63(8)
O1 Co2 O20 Co9 179.97(9)
O8 Co2 O20 Co9 3.8(3)
O4 Co2 O20 Co9 90.48(9)
N9 Co2 O20 Co9 -86.78(11)
O9 Co2 O20 Co9 -7.47(8)
O2 Co1 O20 C51 63.8(2)
O4 Co1 O20 C51 160.0(2)
O6 Co1 O20 C51 -162.5(4)
N7 Co1 O20 C51 -44.1(2)
O7 Co1 O20 C51 -104.7(2)
O2 Co1 O20 Co2 -66.74(9)
O4 Co1 O20 Co2 29.43(8)
O6 Co1 O20 Co2 67.0(5)
N7 Co1 O20 Co2 -174.65(9)
O7 Co1 O20 Co2 124.75(8)
O2 Co1 O20 Co9 -174.11(10)
O4 Co1 O20 Co9 -77.94(10)
O6 Co1 O20 Co9 -40.4(5)
N7 Co1 O20 Co9 77.99(11)
O7 Co1 O20 Co9 17.39(11)
O11 Co9 O20 C51 -26.7(3)
O21 Co9 O20 C51 68.93(17)
O25 Co9 O20 C51 167.18(16)
O9 Co9 O20 C51 -110.81(17)
N8 Co9 O20 C51 -7.04(16)
O11 Co9 O20 Co2 92.25(19)
O21 Co9 O20 Co2 -172.17(9)
O25 Co9 O20 Co2 -73.92(10)
O9 Co9 O20 Co2 8.09(8)
N8 Co9 O20 Co2 111.86(11)
O11 Co9 O20 Co1 -165.49(15)
O21 Co9 O20 Co1 -69.91(11)
O25 Co9 O20 Co1 28.34(12)
O9 Co9 O20 Co1 110.35(11)
N8 Co9 O20 Co1 -145.88(13)
O11 Co9 O21 C56 -54.1(3)
O25 Co9 O21 C56 45.2(3)
O9 Co9 O21 C56 153.2(4)
O20 Co9 O21 C56 151.9(3)
N8 Co9 O21 C56 -150.3(3)
O14 Co7 O22 C56 147.1(2)
O25 Co7 O22 C56 48.7(2)
O7 Co7 O22 C56 -38.9(2)
O17 Co7 O22 C56 -118.2(3)
N5 Co7 O22 C56 -134.9(2)
O3 Co3 O23 C11 -24.7(3)
O8 Co3 O23 C11 -119.4(3)
N1 Co3 O23 C11 150.0(2)
O12 Co3 O23 C11 52.5(3)
O9 Co3 O23 C11 -169.9(3)
O16 Co4 O24 C11 142.4(3)
O12 Co4 O24 C11 -34.7(3)
O3 Co4 O24 C11 42.4(3)
N3 Co4 O24 C11 -156.4(3)
O13 Co4 O24 C11 -106.7(7)
O14 Co7 O25 Co9 -129.67(10)
O22 Co7 O25 Co9 -34.38(11)
O7 Co7 O25 Co9 62.81(10)
O17 Co7 O25 Co9 139.56(9)
N5 Co7 O25 Co9 159.0(3)
O14 Co7 O25 Co8 3.17(12)
O22 Co7 O25 Co8 98.45(11)
O7 Co7 O25 Co8 -164.36(11)
O17 Co7 O25 Co8 -87.61(11)
N5 Co7 O25 Co8 -68.2(3)
O11 Co9 O25 Co7 98.38(11)
O21 Co9 O25 Co7 5.11(11)
O9 Co9 O25 Co7 -164.47(11)
O20 Co9 O25 Co7 -87.73(10)
N8 Co9 O25 Co7 -69.2(3)
O11 Co9 O25 Co8 -33.81(12)
O21 Co9 O25 Co8 -127.08(11)
O9 Co9 O25 Co8 63.33(10)
O20 Co9 O25 Co8 140.08(9)
N8 Co9 O25 Co8 158.6(3)
O15 Co8 O25 Co7 -31.67(12)
O10 Co8 O25 Co7 -125.45(11)
O13 Co8 O25 Co7 64.12(10)
O12 Co8 O25 Co7 139.89(10)
N2 Co8 O25 Co7 156.6(3)
O15 Co8 O25 Co9 100.44(11)
O10 Co8 O25 Co9 6.66(12)
O13 Co8 O25 Co9 -163.77(11)
O12 Co8 O25 Co9 -87.99(11)
N2 Co8 O25 Co9 -71.3(3)
O23 Co3 N1 C1 -1.8(4)
O3 Co3 N1 C1 164.9(3)
O8 Co3 N1 C1 -92.8(4)
O12 Co3 N1 C1 95.7(4)
O9 Co3 N1 C1 -169.8(4)
O23 Co3 N1 C5 165.16(17)
O3 Co3 N1 C5 -28.1(3)
O8 Co3 N1 C5 74.14(18)
O12 Co3 N1 C5 -97.32(18)
O9 Co3 N1 C5 -2.80(16)
O15 Co8 N2 C20 -20.9(4)
O10 Co8 N2 C20 70.2(4)
O25 Co8 N2 C20 150.9(4)
O13 Co8 N2 C20 -117.7(4)
O12 Co8 N2 C20 169.8(5)
O15 Co8 N2 C16 175.73(18)
O10 Co8 N2 C16 -93.10(19)
O25 Co8 N2 C16 -12.5(4)
O13 Co8 N2 C16 78.92(18)
O12 Co8 N2 C16 6.50(16)
O24 Co4 N3 C21 73.1(5)
O16 Co4 N3 C21 177.9(5)
O12 Co4 N3 C21 -24.6(5)
O3 Co4 N3 C21 154.7(4)
O13 Co4 N3 C21 -101.1(5)
O24 Co4 N3 C25 -105.02(18)
O16 Co4 N3 C25 -0.26(16)
O12 Co4 N3 C25 157.24(16)
O3 Co4 N3 C25 -23.4(4)
O13 Co4 N3 C25 80.71(18)
O18 Co5 N4 C30 -2.9(4)
O16 Co5 N4 C30 -95.3(4)
O5 Co5 N4 C30 164.6(3)
O17 Co5 N4 C30 93.2(4)
O13 Co5 N4 C30 -171.6(4)
O18 Co5 N4 C27 166.26(18)
O16 Co5 N4 C27 73.87(19)
O5 Co5 N4 C27 -26.3(3)
O17 Co5 N4 C27 -97.71(19)
O13 Co5 N4 C27 -2.51(17)
O14 Co7 N5 C40 67.3(4)
O22 Co7 N5 C40 -25.4(4)
O25 Co7 N5 C40 141.3(4)
O7 Co7 N5 C40 -123.7(4)
O17 Co7 N5 C40 163.3(4)
O14 Co7 N5 C36 -87.33(18)
O22 Co7 N5 C36 179.93(18)
O25 Co7 N5 C36 -13.3(4)
O7 Co7 N5 C36 81.66(18)
O17 Co7 N5 C36 8.60(16)
O19 Co6 N6 C45 71.3(5)
O6 Co6 N6 C45 176.3(5)
O17 Co6 N6 C45 -27.1(5)
O5 Co6 N6 C45 159.3(4)
O7 Co6 N6 C45 -103.0(5)
O19 Co6 N6 C41 -104.28(18)
O6 Co6 N6 C41 0.68(16)
O17 Co6 N6 C41 157.30(16)
O5 Co6 N6 C41 -16.3(4)
O7 Co6 N6 C41 81.40(18)
O2 Co1 N7 C50 -1.4(4)
O4 Co1 N7 C50 161.8(3)
O6 Co1 N7 C50 -94.8(3)
O20 Co1 N7 C50 94.0(3)
O7 Co1 N7 C50 -171.1(4)
O2 Co1 N7 C46 166.41(17)
O4 Co1 N7 C46 -30.3(3)
O6 Co1 N7 C46 73.01(18)
O20 Co1 N7 C46 -98.14(18)
O7 Co1 N7 C46 -3.26(16)
O11 Co9 N8 C52 -23.5(4)
O21 Co9 N8 C52 67.2(4)
O25 Co9 N8 C52 144.2(4)
O9 Co9 N8 C52 -121.9(4)
O20 Co9 N8 C52 165.0(4)
O11 Co9 N8 C51 178.49(17)
O21 Co9 N8 C51 -90.80(18)
O25 Co9 N8 C51 -13.9(4)
O9 Co9 N8 C51 80.05(18)
O20 Co9 N8 C51 7.02(16)
O1 Co2 N9 C6 69.4(5)
O20 Co2 N9 C6 -30.1(5)
O8 Co2 N9 C6 174.2(5)
O4 Co2 N9 C6 159.0(4)
O9 Co2 N9 C6 -105.4(5)
O1 Co2 N9 C10 -103.62(17)
O20 Co2 N9 C10 156.84(16)
O8 Co2 N9 C10 1.18(16)
O4 Co2 N9 C10 -14.0(4)
O9 Co2 N9 C10 81.59(17)
C5 N1 C1 C2 0.6(5)
Co3 N1 C1 C2 165.8(3)
C5 N1 C1 Cl3 -178.2(2)
Co3 N1 C1 Cl3 -13.0(5)
N1 C1 C2 C3 0.4(5)
Cl3 C1 C2 C3 179.1(3)
C1 C2 C3 C4 -0.5(5)
C2 C3 C4 C5 -0.2(5)
Co9 O9 C5 N1 149.00(19)
Co2 O9 C5 N1 -88.9(3)
Co3 O9 C5 N1 -4.2(2)
Co9 O9 C5 C4 -34.0(4)
Co2 O9 C5 C4 88.1(3)
Co3 O9 C5 C4 172.8(3)
C1 N1 C5 O9 175.7(3)
Co3 N1 C5 O9 4.7(3)
C1 N1 C5 C4 -1.4(4)
Co3 N1 C5 C4 -172.4(2)
C3 C4 C5 O9 -175.6(3)
C3 C4 C5 N1 1.2(5)
C10 N9 C6 C7 1.2(5)
Co2 N9 C6 C7 -170.9(3)
C10 N9 C6 Cl1 -177.7(2)
Co2 N9 C6 Cl1 10.2(6)
N9 C6 C7 C8 -1.6(5)
Cl1 C6 C7 C8 177.3(2)
C6 C7 C8 C9 -0.2(5)
C7 C8 C9 C10 2.3(5)
Co2 O8 C10 N9 1.9(3)
Co3 O8 C10 N9 -103.5(2)
Co2 O8 C10 C9 -177.3(3)
Co3 O8 C10 C9 77.2(3)
C6 N9 C10 O8 -178.2(3)
Co2 N9 C10 O8 -1.8(2)
C6 N9 C10 C9 1.1(4)
Co2 N9 C10 C9 177.5(3)
C8 C9 C10 O8 176.4(3)
C8 C9 C10 N9 -2.8(4)
Co3 O23 C11 O24 -18.1(5)
Co3 O23 C11 C13 163.2(2)
Co4 O24 C11 O23 7.2(5)
Co4 O24 C11 C13 -174.1(2)
O23 C11 C13 C12 176.8(3)
O24 C11 C13 C12 -2.0(4)
O23 C11 C13 C15 -63.3(4)
O24 C11 C13 C15 117.9(4)
O23 C11 C13 C14 54.8(4)
O24 C11 C13 C14 -124.1(3)
C20 N2 C16 O12 179.6(3)
Co8 N2 C16 O12 -10.1(3)
C20 N2 C16 C17 0.0(5)
Co8 N2 C16 C17 170.3(3)
Co4 O12 C16 N2 -95.9(3)
Co3 O12 C16 N2 143.1(2)
Co8 O12 C16 N2 10.3(3)
Co4 O12 C16 C17 83.7(3)
Co3 O12 C16 C17 -37.3(4)
Co8 O12 C16 C17 -170.1(3)
N2 C16 C17 C18 0.8(5)
O12 C16 C17 C18 -178.7(3)
C16 C17 C18 C19 -0.2(5)
C17 C18 C19 C20 -1.1(5)
C16 N2 C20 C19 -1.4(5)
Co8 N2 C20 C19 -162.7(3)
C16 N2 C20 Cl9 178.3(2)
Co8 N2 C20 Cl9 17.1(6)
C18 C19 C20 N2 2.0(5)
C18 C19 C20 Cl9 -177.8(3)
C25 N3 C21 C22 -0.1(5)
Co4 N3 C21 C22 -178.0(3)
C25 N3 C21 Cl8 -179.9(2)
Co4 N3 C21 Cl8 2.2(6)
N3 C21 C22 C23 -1.5(6)
Cl8 C21 C22 C23 178.3(3)
C21 C22 C23 C24 1.3(6)
C22 C23 C24 C25 0.5(5)
Co4 O16 C25 N3 -0.4(3)
Co5 O16 C25 N3 -104.3(3)
Co4 O16 C25 C24 178.9(3)
Co5 O16 C25 C24 75.0(4)
C21 N3 C25 O16 -178.6(3)
Co4 N3 C25 O16 0.4(2)
C21 N3 C25 C24 2.0(5)
Co4 N3 C25 C24 -179.0(3)
C23 C24 C25 O16 178.5(3)
C23 C24 C25 N3 -2.2(5)
Co8 O13 C27 N4 146.4(2)
Co4 O13 C27 N4 -89.7(3)
Co5 O13 C27 N4 -3.7(3)
Co8 O13 C27 C26 -35.6(4)
Co4 O13 C27 C26 88.3(3)
Co5 O13 C27 C26 174.2(3)
C30 N4 C27 O13 176.8(3)
Co5 N4 C27 O13 4.2(3)
C30 N4 C27 C26 -1.3(5)
Co5 N4 C27 C26 -173.9(3)
C28 C26 C27 O13 -176.5(3)
C28 C26 C27 N4 1.3(5)
C27 C26 C28 C29 -0.8(5)
C26 C28 C29 C30 0.4(5)
C27 N4 C30 C29 0.9(5)
Co5 N4 C30 C29 168.6(3)
C27 N4 C30 Cl5 -176.6(2)
Co5 N4 C30 Cl5 -8.8(5)
C28 C29 C30 N4 -0.4(5)
C28 C29 C30 Cl5 177.0(3)
Co7 O14 C31 O15 -48.4(4)
Co7 O14 C31 C32 129.4(3)
Co8 O15 C31 O14 -9.4(5)
Co8 O15 C31 C32 172.9(2)
O14 C31 C32 C33 28.7(4)
O15 C31 C32 C33 -153.4(3)
O14 C31 C32 C34 -90.3(4)
O15 C31 C32 C34 87.6(4)
O14 C31 C32 C35 150.3(3)
O15 C31 C32 C35 -31.7(4)
C40 N5 C36 O17 -178.4(3)
Co7 N5 C36 O17 -13.4(2)
C40 N5 C36 C37 2.2(5)
Co7 N5 C36 C37 167.2(3)
Co6 O17 C36 N5 -92.9(3)
Co5 O17 C36 N5 144.9(2)
Co7 O17 C36 N5 13.9(3)
Co6 O17 C36 C37 86.5(3)
Co5 O17 C36 C37 -35.7(4)
Co7 O17 C36 C37 -166.8(3)
N5 C36 C37 C38 -2.1(5)
O17 C36 C37 C38 178.6(3)
C36 C37 C38 C39 0.8(5)
C37 C38 C39 C40 0.2(5)
C36 N5 C40 C39 -1.1(5)
Co7 N5 C40 C39 -152.3(3)
C36 N5 C40 Cl4 179.2(2)
Co7 N5 C40 Cl4 28.0(5)
C38 C39 C40 N5 -0.1(5)
C38 C39 C40 Cl4 179.6(3)
Co6 O6 C41 N6 1.1(3)
Co1 O6 C41 N6 -103.1(3)
Co6 O6 C41 C42 -178.5(3)
Co1 O6 C41 C42 77.3(4)
C45 N6 C41 O6 -178.7(3)
Co6 N6 C41 O6 -1.0(2)
C45 N6 C41 C42 0.9(5)
Co6 N6 C41 C42 178.5(3)
O6 C41 C42 C43 177.3(3)
N6 C41 C42 C43 -2.2(5)
C41 C42 C43 C44 1.9(5)
C42 C43 C44 C45 -0.4(5)
C41 N6 C45 C44 0.7(5)
Co6 N6 C45 C44 -174.3(3)
C41 N6 C45 Cl6 -178.7(2)
Co6 N6 C45 Cl6 6.3(6)
C43 C44 C45 N6 -0.9(5)
C43 C44 C45 Cl6 178.5(3)
Co7 O7 C46 N7 147.6(2)
Co6 O7 C46 N7 -90.1(3)
Co1 O7 C46 N7 -4.8(2)
Co7 O7 C46 C47 -34.9(4)
Co6 O7 C46 C47 87.4(3)
Co1 O7 C46 C47 172.6(3)
C50 N7 C46 O7 177.0(3)
Co1 N7 C46 O7 5.5(3)
C50 N7 C46 C47 -0.6(4)
Co1 N7 C46 C47 -172.1(3)
O7 C46 C47 C48 -177.1(3)
N7 C46 C47 C48 0.2(5)
C46 C47 C48 C49 -0.5(5)
C47 C48 C49 C50 1.1(5)
C46 N7 C50 C49 1.3(5)
Co1 N7 C50 C49 167.5(3)
C46 N7 C50 Cl7 -175.7(2)
Co1 N7 C50 Cl7 -9.5(5)
C48 C49 C50 N7 -1.5(5)
C48 C49 C50 Cl7 175.4(2)
Co2 O20 C51 N8 -95.9(3)
Co1 O20 C51 N8 142.1(2)
Co9 O20 C51 N8 11.3(3)
Co2 O20 C51 C55 84.2(3)
Co1 O20 C51 C55 -37.7(4)
Co9 O20 C51 C55 -168.5(3)
C52 N8 C51 O20 -178.2(3)
Co9 N8 C51 O20 -11.0(2)
C52 N8 C51 C55 1.7(4)
Co9 N8 C51 C55 168.9(3)
C51 N8 C52 C53 -1.2(5)
Co9 N8 C52 C53 -156.3(3)
C51 N8 C52 Cl2 178.4(2)
Co9 N8 C52 Cl2 23.3(5)
N8 C52 C53 C54 0.3(5)
Cl2 C52 C53 C54 -179.3(3)
C52 C53 C54 C55 0.2(5)
C53 C54 C55 C51 0.3(5)
O20 C51 C55 C54 178.6(3)
N8 C51 C55 C54 -1.3(5)
Co7 O22 C56 O21 -11.0(4)
Co7 O22 C56 C57 170.5(2)
Co9 O21 C56 O22 -47.6(4)
Co9 O21 C56 C57 130.9(2)
O22 C56 C57 C60 -26.7(4)
O21 C56 C57 C60 154.7(3)
O22 C56 C57 C59 -149.4(3)
O21 C56 C57 C59 32.0(4)
O22 C56 C57 C58 92.6(3)
O21 C56 C57 C58 -86.0(3)
Co6 O19 C61 O18 -6.7(4)
Co6 O19 C61 C62 172.7(2)
Co5 O18 C61 O19 -5.7(5)
Co5 O18 C61 C62 174.9(2)
O19 C61 C62 C64 -177.2(4)
O18 C61 C62 C64 2.3(5)
O19 C61 C62 C63 62.6(4)
O18 C61 C62 C63 -118.0(4)
O19 C61 C62 C65 -56.0(5)
O18 C61 C62 C65 123.5(4)
O4 P1 C68 C66 -61.6(2)
O3 P1 C68 C66 178.9(2)
O5 P1 C68 C66 58.9(2)
O4 P1 C68 C67 178.6(2)
O3 P1 C68 C67 59.0(2)
O5 P1 C68 C67 -61.0(2)
O4 P1 C68 C69 58.3(2)
O3 P1 C68 C69 -61.2(2)
O5 P1 C68 C69 178.8(2)
Co1 O2 C70 O1 -9.9(5)
Co1 O2 C70 C71 170.8(2)
Co2 O1 C70 O2 -3.3(5)
Co2 O1 C70 C71 176.0(2)
O2 C70 C71 C74 10.6(5)
O1 C70 C71 C74 -168.8(4)
O2 C70 C71 C72 131.0(3)
O1 C70 C71 C72 -48.4(4)
O2 C70 C71 C73 -109.6(3)
O1 C70 C71 C73 71.1(4)
Co8 O10 C75 O11 -47.8(4)
Co8 O10 C75 C76 131.6(2)
Co9 O11 C75 O10 -7.5(4)
Co9 O11 C75 C76 173.1(2)
O10 C75 C76 C79 162.0(3)
O11 C75 C76 C79 -18.6(4)
O10 C75 C76 C78 39.7(4)
O11 C75 C76 C78 -140.9(3)
O10 C75 C76 C77 -78.6(4)
O11 C75 C76 C77 100.8(3)
C7S O2S C6S C5S -173.4(9)
C6S O2S C7S C8S -72.0(12)
C7T O2T C6T C5T 68.1(16)
C6T O2T C7T C8T 177.3(11)
C1S C9S O26 C80 179.0(9)
C9S O26 C80 C81 -174.9(11)
